data_4325021
loop_
_publ_author_name
'Guifeng Liu'
'Jiurong Hu'
'Jialin Wen'
'Huimin Dai'
'Yizhi Li'
'Hong Yan'

_publ_contact_author_address
;
    State Key Laboratory of Coordination Chemistry, 
    Nanjing University, 
    Nanjing 210093, 
    P. R. China
;
_publ_contact_author_email hyan1965@nju.edu.cn
_publ_contact_author_fax '(+86)-25- 83314502'
_publ_contact_author_name 'H. Yan'
_publ_contact_author_phone '(+86)-25- 83314502'
_publ_section_title
;
 Cobalt-Mediated Selective B-H Activation and Formation of a Co-B Bond in
 the Reaction of the 16-Electron CpCo Half-Sandwich Complex Containing an
 o-Carborane-1,2-dithiolate Ligand with Ethyl Diazoacetate
;
_journal_name_full 'Inorganic Chemistry'
_journal_page_first 4187
_journal_page_last 4194
_journal_paper_doi 10.1021/ic200333q
_journal_volume 50
_journal_year 2011
_chemical_formula_moiety '2(C19 H33 B10 Co O6 S2), H2 O'
_chemical_formula_sum 'C38 H68 B20 Co2 O13 S4'
_chemical_formula_weight 1195.22
_chemical_name_systematic
; 
 ? 
;
_space_group_IT_number 14
_symmetry_cell_setting monoclinic
_symmetry_space_group_name_Hall '-P 2yn'
_symmetry_space_group_name_H-M 'P 1 21/n 1'
_atom_sites_solution_hydrogens geom
_atom_sites_solution_primary direct
_atom_sites_solution_secondary difmap
_audit_creation_method SHELXL-97
_cell_angle_alpha 90.00
_cell_angle_beta 102.193(3)
_cell_angle_gamma 90.00
_cell_formula_units_Z 4
_cell_length_a 20.301(2)
_cell_length_b 14.401(4)
_cell_length_c 21.577(2)
_cell_measurement_reflns_used 8024
_cell_measurement_temperature 291(2)
_cell_measurement_theta_max 23.81
_cell_measurement_theta_min 2.39
_cell_volume 6165.8(19)
_computing_cell_refinement SMART
_computing_data_collection 'SMART (Bruker, 2000)'
_computing_data_reduction 'SAINT (Bruker, 2000)'
_computing_molecular_graphics SHELXTL
_computing_publication_material SHELXTL
_computing_structure_refinement 'SHELXL-97 (Sheldrick, 1997)'
_computing_structure_solution 'SHELXS-97 (Sheldrick, 1990)'
_diffrn_ambient_temperature 291(2)
_diffrn_measured_fraction_theta_full 0.996
_diffrn_measured_fraction_theta_max 0.996
_diffrn_measurement_device_type 'Bruker Smart Apex CCD'
_diffrn_measurement_method 'phi and omega scans'
_diffrn_radiation_monochromator graphite
_diffrn_radiation_source 'fine-focus sealed tube'
_diffrn_radiation_type MoK\a
_diffrn_radiation_wavelength 0.71073
_diffrn_reflns_av_R_equivalents 0.0259
_diffrn_reflns_av_sigmaI/netI 0.0233
_diffrn_reflns_limit_h_max 25
_diffrn_reflns_limit_h_min -23
_diffrn_reflns_limit_k_max 17
_diffrn_reflns_limit_k_min -17
_diffrn_reflns_limit_l_max 26
_diffrn_reflns_limit_l_min -21
_diffrn_reflns_number 32566
_diffrn_reflns_theta_full 26.00
_diffrn_reflns_theta_max 26.00
_diffrn_reflns_theta_min 1.71
_exptl_absorpt_coefficient_mu 0.725
_exptl_absorpt_correction_T_max 0.8805
_exptl_absorpt_correction_T_min 0.8509
_exptl_absorpt_correction_type multi-scan
_exptl_absorpt_process_details 'SADABS; Bruker, 2000'
_exptl_crystal_colour red
_exptl_crystal_density_diffrn 1.288
_exptl_crystal_description block
_exptl_crystal_F_000 2472
_exptl_crystal_size_max 0.23
_exptl_crystal_size_mid 0.21
_exptl_crystal_size_min 0.18
_refine_diff_density_max 0.173
_refine_diff_density_min -0.222
_refine_diff_density_rms 0.041
_refine_ls_extinction_method none
_refine_ls_goodness_of_fit_ref 1.145
_refine_ls_hydrogen_treatment constr
_refine_ls_matrix_type full
_refine_ls_number_parameters 709
_refine_ls_number_reflns 12072
_refine_ls_number_restraints 0
_refine_ls_restrained_S_all 1.145
_refine_ls_R_factor_all 0.0449
_refine_ls_R_factor_gt 0.0384
_refine_ls_shift/su_max 0.002
_refine_ls_shift/su_mean 0.000
_refine_ls_structure_factor_coef Fsqd
_refine_ls_weighting_details 'calc w=1/[\s^2^(Fo^2^)+(0.0351P)^2^+2.9236P] where P=(Fo^2^+2Fc^2^)/3'
_refine_ls_weighting_scheme calc
_refine_ls_wR_factor_gt 0.0873
_refine_ls_wR_factor_ref 0.0893
_reflns_number_gt 10686
_reflns_number_total 12072
_reflns_threshold_expression >2sigma(I)
_cod_data_source_file ic200333q_si_001_6.cif
_cod_data_source_block Compound-6
_cod_original_cell_volume 6165.5(18)
_cod_original_sg_symbol_H-M 'P 1 21/n 1 '
_cod_database_code 4325021

loop_
_symmetry_equiv_pos_as_xyz
'x, y, z'
'-x+1/2, y+1/2, -z+1/2'
'-x, -y, -z'
'x-1/2, -y-1/2, z-1/2'

loop_
_atom_site_label
_atom_site_type_symbol
_atom_site_fract_x
_atom_site_fract_y
_atom_site_fract_z
_atom_site_U_iso_or_equiv
_atom_site_adp_type
_atom_site_occupancy
_atom_site_symmetry_multiplicity
_atom_site_calc_flag
_atom_site_refinement_flags
B3 B 0.63091(14) 0.82996(19) 0.17346(13) 0.0397(6) Uani 1 1 d .
B4 B 0.56316(14) 0.7509(2) 0.17030(14) 0.0432(6) Uani 1 1 d .
H4 H 0.5720 0.6777 0.1842 0.052 Uiso 1 1 calc R
B5 B 0.49230(14) 0.8174(2) 0.18657(14) 0.0452(6) Uani 1 1 d .
H5 H 0.4558 0.7855 0.2112 0.054 Uiso 1 1 calc R
B6 B 0.51709(14) 0.9368(2) 0.19973(13) 0.0421(6) Uani 1 1 d .
H6 H 0.4981 0.9814 0.2335 0.050 Uiso 1 1 calc R
B7 B 0.53451(14) 0.9818(2) 0.12602(13) 0.0435(6) Uani 1 1 d .
H7 H 0.5262 1.0549 0.1118 0.052 Uiso 1 1 calc R
B8 B 0.60532(14) 0.91568(19) 0.11134(13) 0.0402(6) Uani 1 1 d .
H8 H 0.6428 0.9487 0.0883 0.048 Uiso 1 1 calc R
B9 B 0.58037(14) 0.79960(19) 0.09737(13) 0.0414(6) Uani 1 1 d .
H9 H 0.6006 0.7565 0.0636 0.050 Uiso 1 1 calc R
B10 B 0.49556(14) 0.7901(2) 0.10613(14) 0.0459(6) Uani 1 1 d .
H10 H 0.4601 0.7400 0.0786 0.055 Uiso 1 1 calc R
B11 B 0.46804(14) 0.9044(2) 0.12445(14) 0.0464(6) Uani 1 1 d .
H11 H 0.4157 0.9285 0.1090 0.056 Uiso 1 1 calc R
B12 B 0.52299(14) 0.8880(2) 0.07041(14) 0.0447(6) Uani 1 1 d .
H12 H 0.5061 0.9005 0.0192 0.054 Uiso 1 1 calc R
B13 B 0.27908(14) 1.03906(18) 0.37512(12) 0.0383(5) Uani 1 1 d .
B14 B 0.25234(14) 0.95762(19) 0.42826(13) 0.0402(6) Uani 1 1 d .
H14 H 0.2032 0.9225 0.4159 0.048 Uiso 1 1 calc R
B15 B 0.32571(14) 0.8986(2) 0.47342(12) 0.0414(6) Uani 1 1 d .
H15 H 0.3229 0.8270 0.4905 0.050 Uiso 1 1 calc R
B16 B 0.39642(14) 0.93695(19) 0.44629(13) 0.0402(6) Uani 1 1 d .
H16 H 0.4385 0.8895 0.4446 0.048 Uiso 1 1 calc R
B17 B 0.40831(14) 1.05999(19) 0.46329(13) 0.0404(6) Uani 1 1 d .
H17 H 0.4589 1.0913 0.4728 0.049 Uiso 1 1 calc R
B18 B 0.33501(13) 1.12150(19) 0.42232(13) 0.0401(6) Uani 1 1 d .
H18 H 0.3393 1.1935 0.4066 0.048 Uiso 1 1 calc R
B19 B 0.26258(14) 1.08092(19) 0.44746(13) 0.0395(6) Uani 1 1 d .
H19 H 0.2191 1.1263 0.4478 0.047 Uiso 1 1 calc R
B20 B 0.28959(14) 0.9958(2) 0.50710(13) 0.0436(6) Uani 1 1 d .
H20 H 0.2632 0.9869 0.5463 0.052 Uiso 1 1 calc R
B21 B 0.38014(14) 0.9817(2) 0.51759(13) 0.0423(6) Uani 1 1 d .
H21 H 0.4129 0.9645 0.5636 0.051 Uiso 1 1 calc R
B22 B 0.34007(14) 1.0955(2) 0.50305(13) 0.0442(6) Uani 1 1 d .
H22 H 0.3467 1.1498 0.5397 0.053 Uiso 1 1 calc R
C1 C 0.59770(12) 0.93775(16) 0.18812(11) 0.0393(5) Uani 1 1 d .
C2 C 0.57401(12) 0.84335(16) 0.22150(11) 0.0401(5) Uani 1 1 d .
C3 C 0.62433(12) 1.05319(17) 0.29496(11) 0.0435(5) Uani 1 1 d .
H3A H 0.5953 1.0062 0.3072 0.052 Uiso 1 1 calc R
H3B H 0.6593 1.0676 0.3318 0.052 Uiso 1 1 calc R
C4 C 0.58292(12) 1.14078(15) 0.27378(11) 0.0370(5) Uani 1 1 d .
C5 C 0.51456(13) 1.25406(17) 0.31109(11) 0.0447(6) Uani 1 1 d .
H5A H 0.4729 1.2408 0.2810 0.054 Uiso 1 1 calc R
H5B H 0.5376 1.3043 0.2945 0.054 Uiso 1 1 calc R
C6 C 0.50044(13) 1.27988(17) 0.37551(11) 0.0457(6) Uani 1 1 d .
H6A H 0.4922 1.2245 0.3974 0.068 Uiso 1 1 calc R
H6B H 0.4616 1.3195 0.3697 0.068 Uiso 1 1 calc R
H6C H 0.5387 1.3119 0.4000 0.068 Uiso 1 1 calc R
C7 C 0.68393(13) 0.84037(18) 0.33067(11) 0.0444(5) Uani 1 1 d .
H7A H 0.6905 0.8782 0.3693 0.053 Uiso 1 1 calc R
C8 C 0.71325(14) 0.74626(19) 0.35162(12) 0.0482(6) Uani 1 1 d .
C9 C 0.79475(14) 0.66420(19) 0.42266(13) 0.0533(7) Uani 1 1 d .
H9A H 0.8307 0.6567 0.3998 0.064 Uiso 1 1 calc R
H9B H 0.7636 0.6127 0.4122 0.064 Uiso 1 1 calc R
C10 C 0.82325(14) 0.66756(19) 0.49390(13) 0.0538(7) Uani 1 1 d .
H10A H 0.8555 0.7170 0.5033 0.081 Uiso 1 1 calc R
H10B H 0.8449 0.6096 0.5076 0.081 Uiso 1 1 calc R
H10C H 0.7873 0.6782 0.5157 0.081 Uiso 1 1 calc R
C11 C 0.70402(12) 0.80502(17) 0.20503(11) 0.0407(5) Uani 1 1 d .
H11A H 0.7011 0.7470 0.2280 0.049 Uiso 1 1 calc R
C12 C 0.74808(12) 0.78451(16) 0.16135(11) 0.0409(5) Uani 1 1 d .
C13 C 0.79380(13) 0.83077(17) 0.07539(12) 0.0439(5) Uani 1 1 d .
H13A H 0.7706 0.7871 0.0440 0.053 Uiso 1 1 calc R
H13B H 0.8369 0.8045 0.0960 0.053 Uiso 1 1 calc R
C14 C 0.80334(13) 0.92415(18) 0.04477(13) 0.0495(6) Uani 1 1 d .
H14A H 0.7618 0.9424 0.0173 0.074 Uiso 1 1 calc R
H14B H 0.8378 0.9185 0.0206 0.074 Uiso 1 1 calc R
H14C H 0.8164 0.9702 0.0772 0.074 Uiso 1 1 calc R
C15 C 0.81469(13) 0.92446(17) 0.35485(12) 0.0467(6) Uani 1 1 d .
H15A H 0.8102 0.9161 0.3988 0.056 Uiso 1 1 calc R
C16 C 0.83466(12) 0.85628(18) 0.31529(12) 0.0462(6) Uani 1 1 d .
H16A H 0.8455 0.7918 0.3279 0.055 Uiso 1 1 calc R
C17 C 0.83841(11) 0.89423(18) 0.25545(12) 0.0434(5) Uani 1 1 d .
H17A H 0.8513 0.8609 0.2202 0.052 Uiso 1 1 calc R
C18 C 0.81846(12) 0.98499(18) 0.25509(13) 0.0464(6) Uani 1 1 d .
H18A H 0.8152 1.0286 0.2197 0.056 Uiso 1 1 calc R
C19 C 0.80467(13) 1.00722(18) 0.31948(12) 0.0480(6) Uani 1 1 d .
H19A H 0.7912 1.0675 0.3338 0.058 Uiso 1 1 calc R
C20 C 0.36575(12) 1.02650(15) 0.39049(11) 0.0376(5) Uani 1 1 d .
C21 C 0.31925(12) 0.93229(16) 0.39539(11) 0.0370(5) Uani 1 1 d .
C22 C 0.36003(11) 1.01758(16) 0.25401(11) 0.0381(5) Uani 1 1 d .
H22A H 0.3852 0.9778 0.2304 0.046 Uiso 1 1 calc R
C23 C 0.35282(12) 1.10805(17) 0.22013(11) 0.0412(5) Uani 1 1 d .
C24 C 0.35512(14) 1.18704(19) 0.12993(12) 0.0503(6) Uani 1 1 d .
H24A H 0.3890 1.2307 0.1509 0.060 Uiso 1 1 calc R
H24B H 0.3107 1.2125 0.1292 0.060 Uiso 1 1 calc R
C25 C 0.36416(13) 1.16485(18) 0.06347(12) 0.0505(6) Uani 1 1 d .
H25A H 0.3833 1.1040 0.0629 0.076 Uiso 1 1 calc R
H25B H 0.3938 1.2098 0.0509 0.076 Uiso 1 1 calc R
H25C H 0.3212 1.1668 0.0345 0.076 Uiso 1 1 calc R
C26 C 0.38060(12) 0.80558(18) 0.32638(12) 0.0452(6) Uani 1 1 d .
H26A H 0.3797 0.7812 0.2843 0.054 Uiso 1 1 calc R
H26B H 0.4156 0.8525 0.3356 0.054 Uiso 1 1 calc R
C27 C 0.39635(14) 0.72599(19) 0.37591(13) 0.0511(6) Uani 1 1 d .
C28 C 0.48259(14) 0.63298(19) 0.43427(13) 0.0529(6) Uani 1 1 d .
H28A H 0.4645 0.6463 0.4715 0.063 Uiso 1 1 calc R
H28B H 0.4678 0.5719 0.4181 0.063 Uiso 1 1 calc R
C29 C 0.55924(14) 0.64158(19) 0.44813(13) 0.0537(7) Uani 1 1 d .
H29A H 0.5736 0.6578 0.4099 0.081 Uiso 1 1 calc R
H29B H 0.5791 0.5834 0.4638 0.081 Uiso 1 1 calc R
H29C H 0.5732 0.6890 0.4795 0.081 Uiso 1 1 calc R
C30 C 0.24476(12) 1.05575(17) 0.30377(11) 0.0401(5) Uani 1 1 d .
H30 H 0.2660 1.1121 0.2917 0.048 Uiso 1 1 calc R
C31 C 0.16998(12) 1.07941(16) 0.29369(12) 0.0406(5) Uani 1 1 d .
C32 C 0.07006(13) 1.0432(2) 0.31776(13) 0.0506(6) Uani 1 1 d .
H32A H 0.0643 1.1087 0.3076 0.061 Uiso 1 1 calc R
H32B H 0.0623 1.0334 0.3601 0.061 Uiso 1 1 calc R
C33 C 0.02096(15) 0.98537(19) 0.26986(14) 0.0550(7) Uani 1 1 d .
H33A H 0.0097 1.0182 0.2303 0.082 Uiso 1 1 calc R
H33B H -0.0192 0.9744 0.2856 0.082 Uiso 1 1 calc R
H33C H 0.0415 0.9270 0.2635 0.082 Uiso 1 1 calc R
C34 C 0.22522(13) 0.99074(17) 0.15512(11) 0.0449(5) Uani 1 1 d .
H34 H 0.2291 1.0519 0.1364 0.054 Uiso 1 1 calc R
C35 C 0.17308(13) 0.96407(18) 0.18498(12) 0.0465(6) Uani 1 1 d .
H35 H 0.1355 1.0033 0.1912 0.056 Uiso 1 1 calc R
C36 C 0.18438(13) 0.87596(18) 0.20437(12) 0.0483(6) Uani 1 1 d .
H36 H 0.1561 0.8410 0.2278 0.058 Uiso 1 1 calc R
C37 C 0.24414(13) 0.83986(17) 0.18691(12) 0.0474(6) Uani 1 1 d .
H37 H 0.2624 0.7767 0.1932 0.057 Uiso 1 1 calc R
C38 C 0.26877(13) 0.91721(19) 0.15358(11) 0.0483(6) Uani 1 1 d .
H38 H 0.3076 0.9164 0.1333 0.058 Uiso 1 1 calc R
Co1 Co 0.740558(14) 0.90280(2) 0.274001(13) 0.03295(7) Uani 1 1 d .
Co2 Co 0.268867(14) 0.95438(2) 0.246750(14) 0.03256(7) Uani 1 1 d .
O1 O 0.57358(8) 1.17614(11) 0.22292(8) 0.0429(4) Uani 1 1 d .
O2 O 0.55782(7) 1.17033(11) 0.32239(7) 0.0381(3) Uani 1 1 d .
O3 O 0.70059(9) 0.67351(13) 0.32499(8) 0.0474(4) Uani 1 1 d .
O4 O 0.75960(9) 0.75317(12) 0.40587(8) 0.0472(4) Uani 1 1 d .
O5 O 0.77510(9) 0.71255(12) 0.15845(8) 0.0462(4) Uani 1 1 d .
O6 O 0.75358(8) 0.85250(11) 0.12113(8) 0.0422(4) Uani 1 1 d .
O7 O 0.34099(9) 1.18110(11) 0.24024(8) 0.0449(4) Uani 1 1 d .
O8 O 0.36338(9) 1.09722(12) 0.16101(8) 0.0462(4) Uani 1 1 d .
O9 O 0.35874(12) 0.68666(16) 0.40110(9) 0.0691(6) Uani 1 1 d .
O10 O 0.46298(9) 0.71014(12) 0.38207(8) 0.0498(4) Uani 1 1 d .
O11 O 0.14577(8) 1.14880(12) 0.27413(8) 0.0450(4) Uani 1 1 d .
O12 O 0.13470(9) 1.01452(11) 0.31446(8) 0.0444(4) Uani 1 1 d .
O13 O 0.47787(18) 0.5001(2) 0.01505(17) 0.0492(8) Uani 0.50 1 d P
H13C H 0.4423 0.4948 -0.0136 0.059 Uiso 0.50 1 d PR
H13D H 0.4706 0.5371 0.0436 0.059 Uiso 0.50 1 d PR
O14 O 0.99990(19) 0.7786(2) 0.39037(17) 0.0490(8) Uani 0.50 1 d P
H14G H 1.0049 0.8287 0.4118 0.059 Uiso 0.50 1 d PR
H14F H 0.9591 0.7738 0.3707 0.059 Uiso 0.50 1 d PR
S1 S 0.66273(3) 1.00754(4) 0.23268(2) 0.03265(11) Uani 1 1 d .
S2 S 0.59507(3) 0.82874(4) 0.30427(3) 0.04209(13) Uani 1 1 d .
S3 S 0.41454(3) 1.03269(4) 0.33113(3) 0.04082(13) Uani 1 1 d .
S4 S 0.29977(3) 0.85725(4) 0.32870(3) 0.03317(11) Uani 1 1 d .

loop_
_atom_site_aniso_label
_atom_site_aniso_U_11
_atom_site_aniso_U_22
_atom_site_aniso_U_33
_atom_site_aniso_U_23
_atom_site_aniso_U_13
_atom_site_aniso_U_12
B3 0.0389(13) 0.0411(14) 0.0414(14) -0.0080(11) 0.0138(11) 0.0009(11)
B4 0.0436(15) 0.0422(14) 0.0465(15) -0.0096(12) 0.0156(12) -0.0056(12)
B5 0.0411(14) 0.0505(16) 0.0472(15) -0.0177(12) 0.0164(12) -0.0078(12)
B6 0.0393(14) 0.0423(14) 0.0458(14) -0.0110(12) 0.0119(11) 0.0000(11)
B7 0.0424(14) 0.0460(15) 0.0402(14) -0.0101(12) 0.0045(11) 0.0047(12)
B8 0.0399(14) 0.0402(14) 0.0416(14) -0.0070(11) 0.0109(11) -0.0021(11)
B9 0.0397(14) 0.0431(14) 0.0440(14) -0.0098(11) 0.0147(11) -0.0020(11)
B10 0.0384(14) 0.0518(16) 0.0502(16) -0.0173(13) 0.0150(12) -0.0054(12)
B11 0.0383(14) 0.0539(16) 0.0466(15) -0.0166(13) 0.0078(11) 0.0033(12)
B12 0.0426(14) 0.0467(15) 0.0445(15) -0.0126(12) 0.0090(12) 0.0019(12)
B13 0.0408(14) 0.0360(13) 0.0395(13) 0.0013(10) 0.0112(11) 0.0022(11)
B14 0.0410(14) 0.0391(14) 0.0436(14) 0.0013(11) 0.0156(11) 0.0040(11)
B15 0.0428(14) 0.0458(15) 0.0376(13) 0.0053(11) 0.0132(11) 0.0035(12)
B16 0.0416(14) 0.0416(14) 0.0389(13) 0.0032(11) 0.0118(11) 0.0053(11)
B17 0.0426(14) 0.0406(14) 0.0394(13) -0.0018(11) 0.0115(11) 0.0028(11)
B18 0.0350(13) 0.0402(14) 0.0470(14) -0.0025(11) 0.0128(11) 0.0023(11)
B19 0.0411(14) 0.0394(13) 0.0395(14) -0.0015(11) 0.0120(11) 0.0006(11)
B20 0.0419(14) 0.0519(16) 0.0397(14) 0.0028(12) 0.0148(11) 0.0060(12)
B21 0.0392(14) 0.0487(15) 0.0406(14) 0.0008(12) 0.0122(11) 0.0062(12)
B22 0.0405(14) 0.0501(16) 0.0432(14) -0.0068(12) 0.0115(11) 0.0069(12)
C1 0.0404(12) 0.0381(12) 0.0402(12) -0.0036(9) 0.0103(9) 0.0001(10)
C2 0.0373(12) 0.0423(12) 0.0432(12) -0.0087(10) 0.0142(10) -0.0047(10)
C3 0.0440(13) 0.0461(13) 0.0410(12) -0.0038(10) 0.0106(10) 0.0210(11)
C4 0.0425(12) 0.0303(10) 0.0402(12) -0.0018(9) 0.0128(9) 0.0044(9)
C5 0.0467(14) 0.0464(13) 0.0427(13) -0.0062(10) 0.0132(10) 0.0173(11)
C6 0.0551(15) 0.0400(12) 0.0459(13) -0.0129(10) 0.0197(11) 0.0103(11)
C7 0.0489(14) 0.0496(14) 0.0367(12) 0.0122(10) 0.0138(10) 0.0073(11)
C8 0.0573(16) 0.0499(15) 0.0426(13) 0.0124(12) 0.0226(12) 0.0129(12)
C9 0.0579(16) 0.0472(14) 0.0614(16) 0.0219(12) 0.0277(13) 0.0186(12)
C10 0.0536(15) 0.0490(14) 0.0657(17) 0.0229(13) 0.0280(13) 0.0234(12)
C11 0.0389(12) 0.0415(12) 0.0438(12) -0.0077(10) 0.0135(10) 0.0032(10)
C12 0.0450(13) 0.0394(12) 0.0408(12) -0.0016(10) 0.0147(10) 0.0111(10)
C13 0.0468(13) 0.0428(13) 0.0465(13) 0.0115(10) 0.0195(11) 0.0126(10)
C14 0.0470(14) 0.0449(14) 0.0554(15) 0.0128(11) 0.0075(11) -0.0037(11)
C15 0.0459(14) 0.0464(14) 0.0426(13) -0.0051(10) -0.0023(10) 0.0127(11)
C16 0.0428(13) 0.0475(14) 0.0458(13) -0.0008(11) 0.0039(10) 0.0153(11)
C17 0.0272(11) 0.0522(14) 0.0494(13) 0.0004(11) 0.0052(9) 0.0047(10)
C18 0.0344(12) 0.0471(13) 0.0556(15) 0.0053(11) 0.0048(10) -0.0044(10)
C19 0.0434(13) 0.0428(13) 0.0528(15) -0.0035(11) -0.0012(11) 0.0035(11)
C20 0.0421(12) 0.0331(11) 0.0391(12) -0.0007(9) 0.0121(10) 0.0001(9)
C21 0.0395(12) 0.0362(11) 0.0381(12) 0.0030(9) 0.0147(9) 0.0021(9)
C22 0.0373(12) 0.0397(12) 0.0408(12) 0.0006(10) 0.0162(9) -0.0031(9)
C23 0.0425(13) 0.0400(13) 0.0438(13) 0.0043(10) 0.0151(10) -0.0050(10)
C24 0.0470(14) 0.0522(15) 0.0533(15) 0.0204(12) 0.0144(11) 0.0113(12)
C25 0.0496(14) 0.0489(14) 0.0569(15) 0.0221(12) 0.0204(12) 0.0214(12)
C26 0.0418(13) 0.0517(14) 0.0434(13) 0.0051(11) 0.0116(10) 0.0166(11)
C27 0.0504(15) 0.0519(15) 0.0499(14) 0.0060(12) 0.0080(12) 0.0197(12)
C28 0.0592(16) 0.0429(14) 0.0521(15) 0.0152(11) 0.0015(12) 0.0150(12)
C29 0.0602(16) 0.0494(15) 0.0466(14) 0.0190(12) 0.0002(12) 0.0122(13)
C30 0.0414(12) 0.0412(12) 0.0405(12) 0.0005(10) 0.0151(10) 0.0108(10)
C31 0.0421(13) 0.0334(12) 0.0473(13) 0.0014(10) 0.0115(10) 0.0037(10)
C32 0.0507(15) 0.0569(15) 0.0484(14) -0.0027(12) 0.0198(12) 0.0006(12)
C33 0.0568(16) 0.0503(15) 0.0634(17) -0.0074(13) 0.0253(13) -0.0087(13)
C34 0.0512(14) 0.0394(12) 0.0410(13) 0.0043(10) 0.0030(10) -0.0046(11)
C35 0.0387(13) 0.0459(14) 0.0512(14) -0.0009(11) 0.0014(10) 0.0025(10)
C36 0.0453(14) 0.0516(14) 0.0436(13) 0.0052(11) -0.0007(10) -0.0136(11)
C37 0.0488(14) 0.0367(12) 0.0459(13) -0.0056(10) -0.0144(11) 0.0018(10)
C38 0.0479(14) 0.0614(16) 0.0356(12) -0.0108(11) 0.0091(10) -0.0041(12)
Co1 0.03339(15) 0.03374(15) 0.03282(15) 0.00142(12) 0.00948(11) 0.00662(12)
Co2 0.03250(15) 0.03013(15) 0.03702(15) 0.00118(11) 0.01176(12) -0.00088(11)
O1 0.0474(9) 0.0411(9) 0.0427(9) 0.0044(7) 0.0155(7) 0.0112(7)
O2 0.0284(7) 0.0433(9) 0.0445(9) -0.0043(7) 0.0119(6) 0.0110(6)
O3 0.0473(10) 0.0513(11) 0.0459(10) 0.0161(8) 0.0152(8) 0.0132(8)
O4 0.0542(10) 0.0424(9) 0.0471(9) 0.0109(7) 0.0158(8) 0.0179(8)
O5 0.0492(10) 0.0435(9) 0.0502(10) 0.0030(7) 0.0199(8) 0.0162(8)
O6 0.0427(9) 0.0429(9) 0.0435(9) -0.0024(7) 0.0149(7) 0.0114(7)
O7 0.0460(9) 0.0398(9) 0.0524(10) 0.0072(8) 0.0186(8) -0.0010(7)
O8 0.0517(10) 0.0451(9) 0.0450(9) 0.0094(7) 0.0172(8) -0.0046(8)
O9 0.0776(15) 0.0823(15) 0.0492(11) 0.0147(10) 0.0176(10) -0.0022(12)
O10 0.0542(10) 0.0522(10) 0.0441(9) 0.0164(8) 0.0132(8) 0.0205(8)
O11 0.0420(9) 0.0475(10) 0.0483(9) 0.0136(8) 0.0158(7) 0.0092(8)
O12 0.0483(10) 0.0417(9) 0.0457(9) 0.0096(7) 0.0160(7) 0.0017(7)
O13 0.052(2) 0.0490(19) 0.049(2) 0.0100(16) 0.0162(15) -0.0044(17)
O14 0.055(2) 0.0437(19) 0.053(2) -0.0090(16) 0.0198(16) -0.0027(16)
S1 0.0334(3) 0.0330(3) 0.0329(3) 0.0018(2) 0.0100(2) 0.0065(2)
S2 0.0480(3) 0.0398(3) 0.0417(3) 0.0027(2) 0.0168(3) -0.0062(2)
S3 0.0436(3) 0.0394(3) 0.0427(3) 0.0014(2) 0.0166(2) -0.0081(2)
S4 0.0332(3) 0.0306(3) 0.0376(3) 0.0014(2) 0.0120(2) -0.0007(2)

loop_
_atom_type_symbol
_atom_type_description
_atom_type_scat_dispersion_real
_atom_type_scat_dispersion_imag
_atom_type_scat_source
C C 0.0033 0.0016 'International Tables Vol C Tables 4.2.6.8 and 6.1.1.4'
H H 0.0000 0.0000 'International Tables Vol C Tables 4.2.6.8 and 6.1.1.4'
B B 0.0013 0.0007 'International Tables Vol C Tables 4.2.6.8 and 6.1.1.4'
O O 0.0106 0.0060 'International Tables Vol C Tables 4.2.6.8 and 6.1.1.4'
S S 0.1246 0.1234 'International Tables Vol C Tables 4.2.6.8 and 6.1.1.4'
Co Co 0.3494 0.9721 'International Tables Vol C Tables 4.2.6.8 and 6.1.1.4'

loop_
_geom_angle_atom_site_label_1
_geom_angle_atom_site_label_2
_geom_angle_atom_site_label_3
_geom_angle
_geom_angle_site_symmetry_1
C11 B3 C2 117.9(2) .
C11 B3 C1 120.0(2) .
C2 B3 C1 57.10(14) .
C11 B3 B4 122.3(2) .
C2 B3 B4 58.74(14) .
C1 B3 B4 104.54(18) .
C11 B3 B9 131.2(2) .
C2 B3 B9 104.58(18) .
C1 B3 B9 102.35(18) .
B4 B3 B9 61.36(16) .
C11 B3 B8 125.7(2) .
C2 B3 B8 104.19(18) .
C1 B3 B8 57.90(14) .
B4 B3 B8 108.0(2) .
B9 B3 B8 58.11(15) .
C2 B4 B3 58.96(14) .
C2 B4 B10 102.89(19) .
B3 B4 B10 106.5(2) .
C2 B4 B5 57.82(14) .
B3 B4 B5 107.02(19) .
B10 B4 B5 59.00(15) .
C2 B4 B9 103.64(19) .
B3 B4 B9 59.89(15) .
B10 B4 B9 58.36(16) .
B5 B4 B9 105.5(2) .
C2 B4 H4 125.3 .
B3 B4 H4 121.6 .
B10 B4 H4 123.8 .
B5 B4 H4 122.7 .
B9 B4 H4 123.6 .
C2 B5 B10 104.08(18) .
C2 B5 B6 60.55(15) .
B10 B5 B6 107.2(2) .
C2 B5 B4 57.91(14) .
B10 B5 B4 60.46(16) .
B6 B5 B4 109.06(19) .
C2 B5 B11 105.0(2) .
B10 B5 B11 59.94(16) .
B6 B5 B11 58.82(16) .
B4 B5 B11 108.69(19) .
C2 B5 H5 124.6 .
B10 B5 H5 122.9 .
B6 B5 H5 121.2 .
B4 B5 H5 120.9 .
B11 B5 H5 122.5 .
C1 B6 C2 56.85(14) .
C1 B6 B11 103.72(19) .
C2 B6 B11 104.54(18) .
C1 B6 B5 103.29(18) .
C2 B6 B5 57.34(15) .
B11 B6 B5 61.37(17) .
C1 B6 B7 59.97(15) .
C2 B6 B7 105.42(18) .
B11 B6 B7 57.99(16) .
B5 B6 B7 107.58(19) .
C1 B6 H6 124.9 .
C2 B6 H6 124.7 .
B11 B6 H6 123.4 .
B5 B6 H6 122.6 .
B7 B6 H6 122.0 .
B11 B7 C1 102.7(2) .
B11 B7 B12 60.92(16) .
C1 B7 B12 102.08(19) .
B11 B7 B8 107.5(2) .
C1 B7 B8 57.76(14) .
B12 B7 B8 58.73(15) .
B11 B7 B6 59.83(16) .
C1 B7 B6 56.84(15) .
B12 B7 B6 107.2(2) .
B8 B7 B6 105.93(19) .
B11 B7 H7 122.2 .
C1 B7 H7 126.8 .
B12 B7 H7 123.0 .
B8 B7 H7 122.5 .
B6 B7 H7 122.5 .
C1 B8 B9 105.03(19) .
C1 B8 B12 104.76(19) .
B9 B8 B12 59.32(16) .
C1 B8 B7 59.91(14) .
B9 B8 B7 108.68(19) .
B12 B8 B7 60.11(15) .
C1 B8 B3 59.08(14) .
B9 B8 B3 60.40(15) .
B12 B8 B3 108.0(2) .
B7 B8 B3 110.04(19) .
C1 B8 H8 124.4 .
B9 B8 H8 122.4 .
B12 B8 H8 122.9 .
B7 B8 H8 120.2 .
B3 B8 H8 120.7 .
B12 B9 B8 60.60(16) .
B12 B9 B10 59.78(17) .
B8 B9 B10 107.83(19) .
B12 B9 B3 109.89(19) .
B8 B9 B3 61.49(15) .
B10 B9 B3 107.50(18) .
B12 B9 B4 109.46(19) .
B8 B9 B4 108.61(18) .
B10 B9 B4 60.78(16) .
B3 B9 B4 58.75(15) .
B12 B9 H9 120.5 .
B8 B9 H9 121.1 .
B10 B9 H9 122.2 .
B3 B9 H9 121.4 .
B4 B9 H9 121.4 .
B12 B10 B9 59.09(16) .
B12 B10 B5 109.2(2) .
B9 B10 B5 108.7(2) .
B12 B10 B11 60.38(17) .
B9 B10 B11 107.7(2) .
B5 B10 B11 60.88(16) .
B12 B10 B4 109.0(2) .
B9 B10 B4 60.86(16) .
B5 B10 B4 60.54(16) .
B11 B10 B4 109.50(19) .
B12 B10 H10 121.5 .
B9 B10 H10 122.1 .
B5 B10 H10 120.8 .
B11 B10 H10 121.2 .
B4 B10 H10 120.6 .
B7 B11 B6 62.18(16) .
B7 B11 B12 60.75(16) .
B6 B11 B12 108.9(2) .
B7 B11 B10 108.2(2) .
B6 B11 B10 107.4(2) .
B12 B11 B10 58.29(16) .
B7 B11 B5 109.7(2) .
B6 B11 B5 59.81(16) .
B12 B11 B5 106.2(2) .
B10 B11 B5 59.18(16) .
B7 B11 H11 119.8 .
B6 B11 H11 120.9 .
B12 B11 H11 122.5 .
B10 B11 H11 122.9 .
B5 B11 H11 122.2 .
B9 B12 B10 61.13(17) .
B9 B12 B8 60.08(16) .
B10 B12 B8 108.5(2) .
B9 B12 B7 110.1(2) .
B10 B12 B7 108.7(2) .
B8 B12 B7 61.16(15) .
B9 B12 B11 110.1(2) .
B10 B12 B11 61.34(17) .
B8 B12 B11 107.39(19) .
B7 B12 B11 58.33(16) .
B9 B12 H12 120.0 .
B10 B12 H12 120.8 .
B8 B12 H12 121.9 .
B7 B12 H12 121.3 .
B11 B12 H12 121.8 .
C30 B13 C20 115.29(19) .
C30 B13 C21 117.80(19) .
C20 B13 C21 57.28(13) .
C30 B13 B19 133.3(2) .
C20 B13 B19 103.93(18) .
C21 B13 B19 104.09(18) .
C30 B13 B14 126.4(2) .
C20 B13 B14 103.94(18) .
C21 B13 B14 57.10(13) .
B19 B13 B14 61.45(15) .
C30 B13 B18 123.4(2) .
C20 B13 B18 57.76(14) .
C21 B13 B18 103.45(18) .
B19 B13 B18 59.41(15) .
B14 B13 B18 107.92(19) .
C21 B14 B20 104.31(19) .
C21 B14 B13 59.97(14) .
B20 B14 B13 106.28(19) .
C21 B14 B15 58.97(14) .
B20 B14 B15 60.00(15) .
B13 B14 B15 108.91(19) .
C21 B14 B19 103.93(18) .
B20 B14 B19 58.81(15) .
B13 B14 B19 58.40(14) .
B15 B14 B19 107.07(19) .
C21 B14 H14 124.3 .
B20 B14 H14 123.4 .
B13 B14 H14 121.6 .
B15 B14 H14 121.1 .
B19 B14 H14 123.8 .
C21 B15 B16 59.00(14) .
C21 B15 B21 104.18(19) .
B16 B15 B21 60.16(15) .
C21 B15 B20 102.74(18) .
B16 B15 B20 108.8(2) .
B21 B15 B20 61.13(16) .
C21 B15 B14 57.31(14) .
B16 B15 B14 108.14(19) .
B21 B15 B14 108.8(2) .
B20 B15 B14 59.60(15) .
C21 B15 H15 126.2 .
B16 B15 H15 120.8 .
B21 B15 H15 121.7 .
B20 B15 H15 122.5 .
B14 B15 H15 121.7 .
C21 B16 B15 59.92(14) .
C21 B16 B21 105.02(18) .
B15 B16 B21 60.36(16) .
C21 B16 C20 56.94(13) .
B15 B16 C20 105.07(18) .
B21 B16 C20 102.80(18) .
C21 B16 B17 103.43(18) .
B15 B16 B17 108.92(19) .
B21 B16 B17 60.53(15) .
C20 B16 B17 56.18(14) .
C21 B16 H16 124.4 .
B15 B16 H16 120.8 .
B21 B16 H16 123.1 .
C20 B16 H16 126.0 .
B17 B16 H16 122.8 .
C20 B17 B18 58.46(14) .
C20 B17 B21 104.76(19) .
B18 B17 B21 106.53(19) .
C20 B17 B16 60.99(15) .
B18 B17 B16 108.73(19) .
B21 B17 B16 58.29(15) .
C20 B17 B22 102.91(19) .
B18 B17 B22 57.85(15) .
B21 B17 B22 59.99(15) .
B16 B17 B22 106.44(19) .
C20 B17 H17 124.2 .
B18 B17 H17 122.2 .
B21 B17 H17 123.1 .
B16 B17 H17 121.1 .
B22 B17 H17 124.1 .
C20 B18 B22 106.09(19) .
C20 B18 B19 104.86(19) .
B22 B18 B19 60.41(16) .
C20 B18 B17 57.81(14) .
B22 B18 B17 62.59(15) .
B19 B18 B17 110.0(2) .
C20 B18 B13 58.99(14) .
B22 B18 B13 108.5(2) .
B19 B18 B13 59.39(15) .
B17 B18 B13 108.11(19) .
C20 B18 H18 124.9 .
B22 B18 H18 120.9 .
B19 B18 H18 122.0 .
B17 B18 H18 120.4 .
B13 B18 H18 121.8 .
B13 B19 B18 61.20(15) .
B13 B19 B22 109.27(19) .
B18 B19 B22 59.60(16) .
B13 B19 B20 108.46(19) .
B18 B19 B20 107.47(19) .
B22 B19 B20 59.96(16) .
B13 B19 B14 60.14(14) .
B18 B19 B14 108.29(18) .
B22 B19 B14 108.07(19) .
B20 B19 B14 59.77(15) .
B13 B19 H19 120.6 .
B18 B19 H19 121.7 .
B22 B19 H19 121.5 .
B20 B19 H19 122.0 .
B14 B19 H19 121.8 .
B22 B20 B19 60.01(16) .
B22 B20 B14 109.43(19) .
B19 B20 B14 61.42(15) .
B22 B20 B15 108.66(19) .
B19 B20 B15 109.46(19) .
B14 B20 B15 60.40(15) .
B22 B20 B21 61.12(16) .
B19 B20 B21 108.46(19) .
B14 B20 B21 107.26(18) .
B15 B20 B21 58.43(15) .
B22 B20 H20 120.8 .
B19 B20 H20 120.7 .
B14 B20 H20 121.1 .
B15 B20 H20 121.7 .
B21 B20 H20 122.4 .
B16 B21 B15 59.48(15) .
B16 B21 B17 61.18(15) .
B15 B21 B17 108.74(19) .
B16 B21 B20 107.7(2) .
B15 B21 B20 60.45(16) .
B17 B21 B20 107.51(19) .
B16 B21 B22 109.70(19) .
B15 B21 B22 108.08(19) .
B17 B21 B22 61.23(15) .
B20 B21 B22 58.40(16) .
B16 B21 H21 121.1 .
B15 B21 H21 121.6 .
B17 B21 H21 120.9 .
B20 B21 H21 122.7 .
B22 B21 H21 121.3 .
B18 B22 B20 107.8(2) .
B18 B22 B19 59.99(15) .
B20 B22 B19 60.03(16) .
B18 B22 B21 106.92(19) .
B20 B22 B21 60.48(16) .
B19 B22 B21 108.0(2) .
B18 B22 B17 59.56(15) .
B20 B22 B17 107.20(19) .
B19 B22 B17 107.29(18) .
B21 B22 B17 58.77(14) .
B18 B22 H22 122.1 .
B20 B22 H22 121.6 .
B19 B22 H22 121.7 .
B21 B22 H22 122.1 .
B17 B22 H22 122.7 .
C2 C1 B6 63.52(15) .
C2 C1 B8 111.06(18) .
B6 C1 B8 114.99(19) .
C2 C1 B3 60.55(14) .
B6 C1 B3 115.95(18) .
B8 C1 B3 63.02(15) .
C2 C1 B7 113.17(18) .
B6 C1 B7 63.18(16) .
B8 C1 B7 62.33(15) .
B3 C1 B7 115.32(18) .
C2 C1 S1 118.74(16) .
B6 C1 S1 123.53(16) .
B8 C1 S1 114.69(16) .
B3 C1 S1 109.28(16) .
B7 C1 S1 123.15(17) .
C1 C2 B5 109.34(19) .
C1 C2 B4 111.51(18) .
B5 C2 B4 64.27(15) .
C1 C2 B3 62.35(14) .
B5 C2 B3 114.98(18) .
B4 C2 B3 62.30(15) .
C1 C2 S2 120.59(16) .
B5 C2 S2 115.20(16) .
B4 C2 S2 122.15(18) .
B3 C2 S2 123.30(17) .
C1 C2 B6 59.63(15) .
B5 C2 B6 62.10(16) .
B4 C2 B6 115.54(19) .
B3 C2 B6 114.17(19) .
S2 C2 B6 111.42(15) .
C4 C3 S1 111.85(16) .
C4 C3 H3A 109.2 .
S1 C3 H3A 109.2 .
C4 C3 H3B 109.2 .
S1 C3 H3B 109.2 .
H3A C3 H3B 107.9 .
O1 C4 O2 125.4(2) .
O1 C4 C3 126.8(2) .
O2 C4 C3 107.81(18) .
O2 C5 C6 105.53(19) .
O2 C5 H5A 110.6 .
C6 C5 H5A 110.6 .
O2 C5 H5B 110.6 .
C6 C5 H5B 110.6 .
H5A C5 H5B 108.8 .
C5 C6 H6A 109.5 .
C5 C6 H6B 109.5 .
H6A C6 H6B 109.5 .
C5 C6 H6C 109.5 .
H6A C6 H6C 109.5 .
H6B C6 H6C 109.5 .
C8 C7 S2 108.65(19) .
C8 C7 Co1 109.64(16) .
S2 C7 Co1 120.47(12) .
C8 C7 H7A 105.7 .
S2 C7 H7A 105.7 .
Co1 C7 H7A 105.7 .
O3 C8 O4 121.6(2) .
O3 C8 C7 127.6(2) .
O4 C8 C7 110.7(2) .
O4 C9 C10 106.3(2) .
O4 C9 H9A 110.5 .
C10 C9 H9A 110.5 .
O4 C9 H9B 110.5 .
C10 C9 H9B 110.5 .
H9A C9 H9B 108.7 .
C9 C10 H10A 109.5 .
C9 C10 H10B 109.5 .
H10A C10 H10B 109.5 .
C9 C10 H10C 109.5 .
H10A C10 H10C 109.5 .
H10B C10 H10C 109.5 .
C12 C11 B3 115.3(2) .
C12 C11 Co1 115.25(17) .
B3 C11 Co1 108.98(15) .
C12 C11 H11A 105.5 .
B3 C11 H11A 105.5 .
Co1 C11 H11A 105.5 .
O5 C12 O6 120.5(2) .
O5 C12 C11 124.5(2) .
O6 C12 C11 114.83(19) .
O6 C13 C14 104.28(19) .
O6 C13 H13A 110.9 .
C14 C13 H13A 110.9 .
O6 C13 H13B 110.9 .
C14 C13 H13B 110.9 .
H13A C13 H13B 108.9 .
C13 C14 H14A 109.5 .
C13 C14 H14B 109.5 .
H14A C14 H14B 109.5 .
C13 C14 H14C 109.5 .
H14A C14 H14C 109.5 .
H14B C14 H14C 109.5 .
C19 C15 C16 106.7(2) .
C19 C15 Co1 71.02(14) .
C16 C15 Co1 68.75(14) .
C19 C15 H15A 126.6 .
C16 C15 H15A 126.6 .
Co1 C15 H15A 126.6 .
C15 C16 C17 111.0(2) .
C15 C16 Co1 71.03(14) .
C17 C16 Co1 72.65(13) .
C15 C16 H16A 124.5 .
C17 C16 H16A 124.5 .
Co1 C16 H16A 124.5 .
C18 C17 C16 107.5(2) .
C18 C17 Co1 69.87(14) .
C16 C17 Co1 67.44(14) .
C18 C17 H17A 126.2 .
C16 C17 H17A 126.2 .
Co1 C17 H17A 126.2 .
C17 C18 C19 108.1(2) .
C17 C18 Co1 72.07(14) .
C19 C18 Co1 69.14(14) .
C17 C18 H18A 126.0 .
C19 C18 H18A 126.0 .
Co1 C18 H18A 126.0 .
C15 C19 C18 106.6(2) .
C15 C19 Co1 69.51(15) .
C18 C19 Co1 68.51(13) .
C15 C19 H19A 126.7 .
C18 C19 H19A 126.7 .
Co1 C19 H19A 126.7 .
C21 C20 B17 110.92(18) .
C21 C20 B18 111.49(18) .
B17 C20 B18 63.72(15) .
C21 C20 B13 62.04(14) .
B17 C20 B13 116.54(18) .
B18 C20 B13 63.25(15) .
C21 C20 S3 119.65(15) .
B17 C20 S3 113.61(16) .
B18 C20 S3 123.77(16) .
B13 C20 S3 123.72(16) .
C21 C20 B16 59.41(14) .
B17 C20 B16 62.83(15) .
B18 C20 B16 114.39(18) .
B13 C20 B16 113.63(17) .
S3 C20 B16 110.73(15) .
C20 C21 B14 111.38(17) .
C20 C21 B16 63.65(15) .
B14 C21 B16 115.29(18) .
C20 C21 B15 111.24(18) .
B14 C21 B15 63.72(15) .
B16 C21 B15 61.08(15) .
C20 C21 B13 60.69(14) .
B14 C21 B13 62.93(15) .
B16 C21 B13 116.10(18) .
B15 C21 B13 115.14(18) .
C20 C21 S4 118.39(15) .
B14 C21 S4 114.07(16) .
B16 C21 S4 124.05(16) .
B15 C21 S4 125.15(16) .
B13 C21 S4 108.62(15) .
C23 C22 S3 108.97(16) .
C23 C22 Co2 111.11(16) .
S3 C22 Co2 119.62(11) .
C23 C22 H22A 105.3 .
S3 C22 H22A 105.3 .
Co2 C22 H22A 105.3 .
O7 C23 O8 122.4(2) .
O7 C23 C22 127.3(2) .
O8 C23 C22 110.2(2) .
O8 C24 C25 102.9(2) .
O8 C24 H24A 111.2 .
C25 C24 H24A 111.2 .
O8 C24 H24B 111.2 .
C25 C24 H24B 111.2 .
H24A C24 H24B 109.1 .
C24 C25 H25A 109.5 .
C24 C25 H25B 109.5 .
H25A C25 H25B 109.5 .
C24 C25 H25C 109.5 .
H25A C25 H25C 109.5 .
H25B C25 H25C 109.5 .
C27 C26 S4 109.88(17) .
C27 C26 H26A 109.7 .
S4 C26 H26A 109.7 .
C27 C26 H26B 109.7 .
S4 C26 H26B 109.7 .
H26A C26 H26B 108.2 .
O9 C27 O10 127.6(3) .
O9 C27 C26 128.0(2) .
O10 C27 C26 104.4(2) .
C29 C28 O10 100.2(2) .
C29 C28 H28A 111.7 .
O10 C28 H28A 111.7 .
C29 C28 H28B 111.7 .
O10 C28 H28B 111.7 .
H28A C28 H28B 109.5 .
C28 C29 H29A 109.5 .
C28 C29 H29B 109.5 .
H29A C29 H29B 109.5 .
C28 C29 H29C 109.5 .
H29A C29 H29C 109.5 .
H29B C29 H29C 109.5 .
C31 C30 B13 113.34(19) .
C31 C30 Co2 115.67(17) .
B13 C30 Co2 111.71(15) .
C31 C30 H30 105.0 .
B13 C30 H30 105.0 .
Co2 C30 H30 105.0 .
O11 C31 O12 121.4(2) .
O11 C31 C30 125.4(2) .
O12 C31 C30 113.0(2) .
O12 C32 C33 107.0(2) .
O12 C32 H32A 110.3 .
C33 C32 H32A 110.3 .
O12 C32 H32B 110.3 .
C33 C32 H32B 110.3 .
H32A C32 H32B 108.6 .
C32 C33 H33A 109.5 .
C32 C33 H33B 109.5 .
H33A C33 H33B 109.5 .
C32 C33 H33C 109.5 .
H33A C33 H33C 109.5 .
H33B C33 H33C 109.5 .
C38 C34 C35 110.4(2) .
C38 C34 Co2 71.37(14) .
C35 C34 Co2 72.70(14) .
C38 C34 H34 124.8 .
C35 C34 H34 124.8 .
Co2 C34 H34 124.8 .
C36 C35 C34 107.8(2) .
C36 C35 Co2 70.56(15) .
C34 C35 Co2 68.02(14) .
C36 C35 H35 126.1 .
C34 C35 H35 126.1 .
Co2 C35 H35 126.1 .
C35 C36 C37 111.0(2) .
C35 C36 Co2 72.33(15) .
C37 C36 Co2 69.63(13) .
C35 C36 H36 124.5 .
C37 C36 H36 124.5 .
Co2 C36 H36 124.5 .
C36 C37 C38 104.3(2) .
C36 C37 Co2 70.09(14) .
C38 C37 Co2 69.02(13) .
C36 C37 H37 127.8 .
C38 C37 H37 127.8 .
Co2 C37 H37 127.8 .
C34 C38 C37 106.4(2) .
C34 C38 Co2 69.53(14) .
C37 C38 Co2 69.70(13) .
C34 C38 H38 126.8 .
C37 C38 H38 126.8 .
Co2 C38 H38 126.8 .
C16 Co1 C7 100.73(10) .
C16 Co1 C11 104.52(10) .
C7 Co1 C11 88.26(10) .
C16 Co1 C15 40.22(9) .
C7 Co1 C15 87.88(11) .
C11 Co1 C15 142.56(10) .
C16 Co1 C18 65.99(11) .
C7 Co1 C18 155.32(11) .
C11 Co1 C18 114.67(10) .
C15 Co1 C18 68.47(11) .
C16 Co1 C19 66.39(10) .
C7 Co1 C19 113.97(11) .
C11 Co1 C19 156.83(10) .
C15 Co1 C19 39.47(10) .
C18 Co1 C19 42.35(10) .
C16 Co1 C17 39.91(10) .
C7 Co1 C17 139.00(10) .
C11 Co1 C17 91.87(9) .
C15 Co1 C17 67.88(10) .
C18 Co1 C17 38.05(10) .
C19 Co1 C17 67.29(10) .
C16 Co1 S1 156.16(8) .
C7 Co1 S1 95.49(7) .
C11 Co1 S1 93.25(7) .
C15 Co1 S1 124.19(7) .
C18 Co1 S1 92.31(7) .
C19 Co1 S1 91.11(7) .
C17 Co1 S1 125.40(7) .
C30 Co2 C22 87.91(10) .
C30 Co2 C34 106.79(10) .
C22 Co2 C34 99.21(10) .
C30 Co2 C38 144.88(10) .
C22 Co2 C38 90.27(10) .
C34 Co2 C38 39.10(10) .
C30 Co2 C37 152.02(11) .
C22 Co2 C37 119.71(10) .
C34 Co2 C37 66.94(10) .
C38 Co2 C37 41.28(11) .
C30 Co2 C36 111.80(11) .
C22 Co2 C36 156.97(10) .
C34 Co2 C36 64.59(10) .
C38 Co2 C36 66.79(10) .
C37 Co2 C36 40.29(11) .
C30 Co2 C35 91.56(10) .
C22 Co2 C35 135.82(10) .
C34 Co2 C35 39.28(10) .
C38 Co2 C35 66.12(10) .
C37 Co2 C35 66.06(10) .
C36 Co2 C35 37.11(10) .
C30 Co2 S4 91.94(7) .
C22 Co2 S4 96.89(7) .
C34 Co2 S4 155.62(7) .
C38 Co2 S4 123.07(8) .
C37 Co2 S4 89.17(7) .
C36 Co2 S4 94.30(7) .
C35 Co2 S4 127.27(7) .
C4 O2 C5 116.33(17) .
C8 O4 C9 111.3(2) .
C12 O6 C13 115.15(17) .
C23 O8 C24 107.98(19) .
C27 O10 C28 106.7(2) .
C31 O12 C32 113.3(2) .
O13 O13 H13C 102.8 3_665
O13 O13 H13D 130.6 3_665
H13C O13 H13D 109.5 .
H14G O14 H14F 109.5 .
C1 S1 C3 102.71(12) .
C1 S1 Co1 102.53(8) .
C3 S1 Co1 109.16(8) .
C2 S2 C7 109.03(11) .
C20 S3 C22 109.34(11) .
C21 S4 C26 102.96(12) .
C21 S4 Co2 103.72(8) .
C26 S4 Co2 109.83(8) .

loop_
_geom_bond_atom_site_label_1
_geom_bond_atom_site_label_2
_geom_bond_distance
_geom_bond_site_symmetry_2
B3 C11 1.539(4) .
B3 C2 1.718(3) .
B3 C1 1.748(3) .
B3 B4 1.775(4) .
B3 B9 1.796(4) .
B3 B8 1.815(4) .
B4 C2 1.714(3) .
B4 B10 1.821(4) .
B4 B5 1.822(4) .
B4 B9 1.823(4) .
B4 H4 1.1000 .
B5 C2 1.712(4) .
B5 B10 1.794(4) .
B5 B6 1.797(4) .
B5 B11 1.825(5) .
B5 H5 1.1000 .
B6 C1 1.707(4) .
B6 C2 1.771(4) .
B6 B11 1.779(4) .
B6 B7 1.820(4) .
B6 H6 1.1000 .
B7 B11 1.745(4) .
B7 C1 1.765(4) .
B7 B12 1.789(4) .
B7 B8 1.807(4) .
B7 H7 1.1000 .
B8 C1 1.726(3) .
B8 B9 1.754(4) .
B8 B12 1.763(4) .
B8 H8 1.1000 .
B9 B12 1.741(4) .
B9 B10 1.777(4) .
B9 H9 1.1000 .
B10 B12 1.753(4) .
B10 B11 1.808(4) .
B10 H10 1.1000 .
B11 B12 1.791(4) .
B11 H11 1.1000 .
B12 H12 1.1000 .
B13 C30 1.568(3) .
B13 C20 1.730(4) .
B13 C21 1.752(3) .
B13 B19 1.770(4) .
B13 B14 1.802(4) .
B13 B18 1.802(4) .
B14 C21 1.699(3) .
B14 B20 1.796(4) .
B14 B15 1.810(4) .
B14 B19 1.825(4) .
B14 H14 1.1000 .
B15 C21 1.730(3) .
B15 B16 1.750(4) .
B15 B21 1.766(4) .
B15 B20 1.803(4) .
B15 H15 1.1000 .
B16 C21 1.714(4) .
B16 B21 1.763(4) .
B16 C20 1.784(3) .
B16 B17 1.815(4) .
B16 H16 1.1000 .
B17 C20 1.695(3) .
B17 B18 1.796(4) .
B17 B21 1.804(4) .
B17 B22 1.849(4) .
B17 H17 1.1000 .
B18 C20 1.707(3) .
B18 B22 1.763(4) .
B18 B19 1.770(4) .
B18 H18 1.1000 .
B19 B22 1.778(4) .
B19 B20 1.778(4) .
B19 H19 1.1000 .
B20 B22 1.777(4) .
B20 B21 1.815(4) .
B20 H20 1.1000 .
B21 B22 1.827(4) .
B21 H21 1.1000 .
B22 H22 1.1000 .
C1 C2 1.657(3) .
C1 S1 1.772(2) .
C2 S2 1.759(2) .
C3 C4 1.531(3) .
C3 S1 1.814(2) .
C3 H3A 0.9700 .
C3 H3B 0.9700 .
C4 O1 1.188(3) .
C4 O2 1.329(3) .
C5 O2 1.481(3) .
C5 C6 1.524(3) .
C5 H5A 0.9700 .
C5 H5B 0.9700 .
C6 H6A 0.9600 .
C6 H6B 0.9600 .
C6 H6C 0.9600 .
C7 C8 1.511(3) .
C7 S2 1.781(3) .
C7 Co1 2.054(2) .
C7 H7A 0.9800 .
C8 O3 1.196(3) .
C8 O4 1.342(3) .
C9 O4 1.474(3) .
C9 C10 1.525(4) .
C9 H9A 0.9700 .
C9 H9B 0.9700 .
C10 H10A 0.9600 .
C10 H10B 0.9600 .
C10 H10C 0.9600 .
C11 C12 1.460(3) .
C11 Co1 2.069(2) .
C11 H11A 0.9800 .
C12 O5 1.180(3) .
C12 O6 1.329(3) .
C13 O6 1.442(3) .
C13 C14 1.528(3) .
C13 H13A 0.9700 .
C13 H13B 0.9700 .
C14 H14A 0.9600 .
C14 H14B 0.9600 .
C14 H14C 0.9600 .
C15 C19 1.407(4) .
C15 C16 1.415(3) .
C15 Co1 2.073(2) .
C15 H15A 0.9800 .
C16 C17 1.419(4) .
C16 Co1 2.043(2) .
C16 H16A 0.9800 .
C17 C18 1.368(4) .
C17 Co1 2.111(2) .
C17 H17A 0.9800 .
C18 C19 1.508(4) .
C18 Co1 2.084(2) .
C18 H18A 0.9800 .
C19 Co1 2.092(3) .
C19 H19A 0.9800 .
C20 C21 1.669(3) .
C20 S3 1.779(2) .
C21 S4 1.776(2) .
C22 C23 1.486(3) .
C22 S3 1.806(2) .
C22 Co2 2.038(2) .
C22 H22A 0.9800 .
C23 O7 1.182(3) .
C23 O8 1.347(3) .
C24 O8 1.450(3) .
C24 C25 1.518(4) .
C24 H24A 0.9700 .
C24 H24B 0.9700 .
C25 H25A 0.9600 .
C25 H25B 0.9600 .
C25 H25C 0.9600 .
C26 C27 1.554(4) .
C26 S4 1.812(2) .
C26 H26A 0.9700 .
C26 H26B 0.9700 .
C27 O9 1.172(3) .
C27 O10 1.350(3) .
C28 C29 1.526(4) .
C28 O10 1.572(3) .
C28 H28A 0.9700 .
C28 H28B 0.9700 .
C29 H29A 0.9600 .
C29 H29B 0.9600 .
C29 H29C 0.9600 .
C30 C31 1.526(3) .
C30 Co2 2.034(2) .
C30 H30 0.9800 .
C31 O11 1.153(3) .
C31 O12 1.312(3) .
C32 O12 1.392(3) .
C32 C33 1.523(4) .
C32 H32A 0.9700 .
C32 H32B 0.9700 .
C33 H33A 0.9600 .
C33 H33B 0.9600 .
C33 H33C 0.9600 .
C34 C38 1.384(4) .
C34 C35 1.404(4) .
C34 Co2 2.056(2) .
C34 H34 0.9800 .
C35 C36 1.341(4) .
C35 Co2 2.117(2) .
C35 H35 0.9800 .
C36 C37 1.441(4) .
C36 Co2 2.095(2) .
C36 H36 0.9800 .
C37 C38 1.470(4) .
C37 Co2 2.089(2) .
C37 H37 0.9800 .
C38 Co2 2.080(2) .
C38 H38 0.9800 .
Co1 S1 2.2297(6) .
Co2 S4 2.2379(6) .
O13 O13 1.215(7) 3_665
O13 H13C 0.8500 .
O13 H13D 0.8501 .
O14 H14G 0.8500 .
O14 H14F 0.8501 .

loop_
_geom_torsion_atom_site_label_1
_geom_torsion_atom_site_label_2
_geom_torsion_atom_site_label_3
_geom_torsion_atom_site_label_4
_geom_torsion
C11 B3 B4 C2 105.3(2)
C1 B3 B4 C2 -35.52(17)
B9 B3 B4 C2 -131.8(2)
B8 B3 B4 C2 -95.98(19)
C11 B3 B4 B10 -159.4(2)
C2 B3 B4 B10 95.4(2)
C1 B3 B4 B10 59.8(2)
B9 B3 B4 B10 -36.49(17)
B8 B3 B4 B10 -0.6(2)
C11 B3 B4 B5 138.7(2)
C2 B3 B4 B5 33.46(18)
C1 B3 B4 B5 -2.1(2)
B9 B3 B4 B5 -98.4(2)
B8 B3 B4 B5 -62.5(2)
C11 B3 B4 B9 -122.9(2)
C2 B3 B4 B9 131.8(2)
C1 B3 B4 B9 96.32(19)
B8 B3 B4 B9 35.86(17)
B3 B4 B5 C2 -33.93(18)
B10 B4 B5 C2 -133.3(2)
B9 B4 B5 C2 -96.6(2)
C2 B4 B5 B10 133.3(2)
B3 B4 B5 B10 99.3(2)
B9 B4 B5 B10 36.70(18)
C2 B4 B5 B6 33.84(18)
B3 B4 B5 B6 -0.1(3)
B10 B4 B5 B6 -99.4(2)
B9 B4 B5 B6 -62.7(2)
C2 B4 B5 B11 96.4(2)
B3 B4 B5 B11 62.4(2)
B10 B4 B5 B11 -36.91(18)
B9 B4 B5 B11 -0.2(2)
C2 B5 B6 C1 35.04(16)
B10 B5 B6 C1 -61.7(2)
B4 B5 B6 C1 2.2(3)
B11 B5 B6 C1 -98.6(2)
B10 B5 B6 C2 -96.8(2)
B4 B5 B6 C2 -32.80(18)
B11 B5 B6 C2 -133.60(19)
C2 B5 B6 B11 133.60(19)
B10 B5 B6 B11 36.84(19)
B4 B5 B6 B11 100.8(2)
C2 B5 B6 B7 97.36(19)
B10 B5 B6 B7 0.6(3)
B4 B5 B6 B7 64.6(2)
B11 B5 B6 B7 -36.24(18)
C1 B6 B7 B11 133.2(2)
C2 B6 B7 B11 97.7(2)
B5 B6 B7 B11 37.73(19)
C2 B6 B7 C1 -35.46(16)
B11 B6 B7 C1 -133.2(2)
B5 B6 B7 C1 -95.5(2)
C1 B6 B7 B12 93.4(2)
C2 B6 B7 B12 58.0(2)
B11 B6 B7 B12 -39.78(18)
B5 B6 B7 B12 -2.1(2)
C1 B6 B7 B8 31.89(17)
C2 B6 B7 B8 -3.6(2)
B11 B6 B7 B8 -101.3(2)
B5 B6 B7 B8 -63.6(2)
B11 B7 B8 C1 -94.3(2)
B12 B7 B8 C1 -132.3(2)
B6 B7 B8 C1 -31.52(17)
B11 B7 B8 B9 2.6(3)
C1 B7 B8 B9 96.9(2)
B12 B7 B8 B9 -35.36(19)
B6 B7 B8 B9 65.4(2)
B11 B7 B8 B12 38.0(2)
C1 B7 B8 B12 132.3(2)
B6 B7 B8 B12 100.7(2)
B11 B7 B8 B3 -61.8(2)
C1 B7 B8 B3 32.48(17)
B12 B7 B8 B3 -99.8(2)
B6 B7 B8 B3 1.0(2)
C11 B3 B8 C1 -106.0(3)
C2 B3 B8 C1 34.92(16)
B4 B3 B8 C1 96.18(19)
B9 B3 B8 C1 133.45(19)
C11 B3 B8 B9 120.5(3)
C2 B3 B8 B9 -98.54(19)
C1 B3 B8 B9 -133.45(19)
B4 B3 B8 B9 -37.27(17)
C11 B3 B8 B12 157.2(2)
C2 B3 B8 B12 -61.8(2)
C1 B3 B8 B12 -96.75(19)
B4 B3 B8 B12 -0.6(2)
B9 B3 B8 B12 36.70(17)
C11 B3 B8 B7 -138.8(2)
C2 B3 B8 B7 2.1(2)
C1 B3 B8 B7 -32.79(17)
B4 B3 B8 B7 63.4(2)
B9 B3 B8 B7 100.7(2)
C1 B8 B9 B12 98.5(2)
B7 B8 B9 B12 35.69(19)
B3 B8 B9 B12 138.63(19)
C1 B8 B9 B10 60.5(2)
B12 B8 B9 B10 -37.98(19)
B7 B8 B9 B10 -2.3(3)
B3 B8 B9 B10 100.6(2)
C1 B8 B9 B3 -40.15(16)
B12 B8 B9 B3 -138.63(19)
B7 B8 B9 B3 -102.9(2)
C1 B8 B9 B4 -3.9(2)
B12 B8 B9 B4 -102.3(2)
B7 B8 B9 B4 -66.7(2)
B3 B8 B9 B4 36.29(18)
C11 B3 B9 B12 -149.4(3)
C2 B3 B9 B12 60.1(2)
C1 B3 B9 B12 1.3(2)
B4 B3 B9 B12 101.2(2)
B8 B3 B9 B12 -37.75(19)
C11 B3 B9 B8 -111.7(3)
C2 B3 B9 B8 97.84(19)
C1 B3 B9 B8 39.01(16)
B4 B3 B9 B8 139.0(2)
C11 B3 B9 B10 147.1(3)
C2 B3 B9 B10 -3.3(3)
C1 B3 B9 B10 -62.2(2)
B4 B3 B9 B10 37.80(19)
B8 B3 B9 B10 -101.2(2)
C11 B3 B9 B4 109.3(3)
C2 B3 B9 B4 -41.14(17)
C1 B3 B9 B4 -99.98(19)
B8 B3 B9 B4 -139.0(2)
C2 B4 B9 B12 -60.9(2)
B3 B4 B9 B12 -102.0(2)
B10 B4 B9 B12 35.97(18)
B5 B4 B9 B12 -1.0(2)
C2 B4 B9 B8 3.6(2)
B3 B4 B9 B8 -37.48(18)
B10 B4 B9 B8 100.5(2)
B5 B4 B9 B8 63.5(2)
C2 B4 B9 B10 -96.9(2)
B3 B4 B9 B10 -138.0(2)
B5 B4 B9 B10 -36.99(18)
C2 B4 B9 B3 41.06(17)
B10 B4 B9 B3 138.0(2)
B5 B4 B9 B3 101.0(2)
B8 B9 B10 B12 38.35(19)
B3 B9 B10 B12 103.2(2)
B4 B9 B10 B12 140.1(2)
B12 B9 B10 B5 -101.7(2)
B8 B9 B10 B5 -63.3(3)
B3 B9 B10 B5 1.5(3)
B4 B9 B10 B5 38.4(2)
B12 B9 B10 B11 -37.25(19)
B8 B9 B10 B11 1.1(3)
B3 B9 B10 B11 66.0(2)
B4 B9 B10 B11 102.9(2)
B12 B9 B10 B4 -140.1(2)
B8 B9 B10 B4 -101.8(2)
B3 B9 B10 B4 -36.90(18)
C2 B5 B10 B12 -61.9(3)
B6 B5 B10 B12 1.1(3)
B4 B5 B10 B12 -101.4(2)
B11 B5 B10 B12 37.47(19)
C2 B5 B10 B9 0.9(3)
B6 B5 B10 B9 64.0(3)
B4 B5 B10 B9 -38.6(2)
B11 B5 B10 B9 100.3(2)
C2 B5 B10 B11 -99.4(2)
B6 B5 B10 B11 -36.34(19)
B4 B5 B10 B11 -138.9(2)
C2 B5 B10 B4 39.49(18)
B6 B5 B10 B4 102.6(2)
B11 B5 B10 B4 138.9(2)
C2 B4 B10 B12 62.7(2)
B3 B4 B10 B12 1.6(2)
B5 B4 B10 B12 101.9(2)
B9 B4 B10 B12 -35.55(18)
C2 B4 B10 B9 98.24(19)
B3 B4 B10 B9 37.18(17)
B5 B4 B10 B9 137.4(2)
C2 B4 B10 B5 -39.21(17)
B3 B4 B10 B5 -100.3(2)
B9 B4 B10 B5 -137.4(2)
C2 B4 B10 B11 -1.7(2)
B3 B4 B10 B11 -62.7(2)
B5 B4 B10 B11 37.53(19)
B9 B4 B10 B11 -99.9(2)
C1 B7 B11 B6 38.74(16)
B12 B7 B11 B6 135.6(2)
B8 B7 B11 B6 98.6(2)
C1 B7 B11 B12 -96.9(2)
B8 B7 B11 B12 -37.02(19)
B6 B7 B11 B12 -135.6(2)
C1 B7 B11 B10 -61.8(2)
B12 B7 B11 B10 35.10(19)
B8 B7 B11 B10 -1.9(3)
B6 B7 B11 B10 -100.5(2)
C1 B7 B11 B5 1.1(2)
B12 B7 B11 B5 98.0(2)
B8 B7 B11 B5 61.0(2)
B6 B7 B11 B5 -37.59(18)
C1 B6 B11 B7 -40.52(18)
C2 B6 B11 B7 -99.3(2)
B5 B6 B11 B7 -138.4(2)
C1 B6 B11 B12 -0.4(3)
C2 B6 B11 B12 -59.1(2)
B5 B6 B11 B12 -98.2(2)
B7 B6 B11 B12 40.16(19)
C1 B6 B11 B10 61.3(2)
C2 B6 B11 B10 2.5(2)
B5 B6 B11 B10 -36.55(19)
B7 B6 B11 B10 101.8(2)
C1 B6 B11 B5 97.8(2)
C2 B6 B11 B5 39.04(17)
B7 B6 B11 B5 138.4(2)
B12 B10 B11 B7 -36.1(2)
B9 B10 B11 B7 0.5(3)
B5 B10 B11 B7 102.5(2)
B4 B10 B11 B7 65.1(3)
B12 B10 B11 B6 -101.8(2)
B9 B10 B11 B6 -65.1(3)
B5 B10 B11 B6 36.83(19)
B4 B10 B11 B6 -0.6(3)
B9 B10 B11 B12 36.68(19)
B5 B10 B11 B12 138.6(2)
B4 B10 B11 B12 101.3(2)
B12 B10 B11 B5 -138.6(2)
B9 B10 B11 B5 -102.0(2)
B4 B10 B11 B5 -37.38(19)
C2 B5 B11 B7 -2.1(2)
B10 B5 B11 B7 -99.9(2)
B6 B5 B11 B7 38.62(18)
B4 B5 B11 B7 -62.8(2)
C2 B5 B11 B6 -40.76(17)
B10 B5 B11 B6 -138.6(2)
B4 B5 B11 B6 -101.4(2)
C2 B5 B11 B12 62.0(2)
B10 B5 B11 B12 -35.82(18)
B6 B5 B11 B12 102.7(2)
B4 B5 B11 B12 1.3(2)
C2 B5 B11 B10 97.80(19)
B6 B5 B11 B10 138.6(2)
B4 B5 B11 B10 37.14(18)
B8 B9 B12 B10 -137.3(2)
B3 B9 B12 B10 -99.2(2)
B4 B9 B12 B10 -36.39(18)
B10 B9 B12 B8 137.3(2)
B3 B9 B12 B8 38.14(18)
B4 B9 B12 B8 100.9(2)
B8 B9 B12 B7 -36.49(19)
B10 B9 B12 B7 100.8(2)
B3 B9 B12 B7 1.6(3)
B4 B9 B12 B7 64.4(3)
B8 B9 B12 B11 -99.0(2)
B10 B9 B12 B11 38.29(19)
B3 B9 B12 B11 -60.9(2)
B4 B9 B12 B11 1.9(3)
B5 B10 B12 B9 100.8(2)
B11 B10 B12 B9 138.5(2)
B4 B10 B12 B9 36.30(18)
B9 B10 B12 B8 -38.29(18)
B5 B10 B12 B8 62.5(2)
B11 B10 B12 B8 100.2(2)
B4 B10 B12 B8 -2.0(2)
B9 B10 B12 B7 -103.2(2)
B5 B10 B12 B7 -2.4(3)
B11 B10 B12 B7 35.24(19)
B4 B10 B12 B7 -66.9(2)
B9 B10 B12 B11 -138.5(2)
B5 B10 B12 B11 -37.68(19)
B4 B10 B12 B11 -102.2(2)
C1 B8 B12 B9 -98.9(2)
B7 B8 B12 B9 -140.4(2)
B3 B8 B12 B9 -37.18(17)
C1 B8 B12 B10 -60.2(2)
B9 B8 B12 B10 38.76(18)
B7 B8 B12 B10 -101.6(2)
B3 B8 B12 B10 1.6(2)
C1 B8 B12 B7 41.46(18)
B9 B8 B12 B7 140.4(2)
B3 B8 B12 B7 103.2(2)
C1 B8 B12 B11 4.7(3)
B9 B8 B12 B11 103.6(2)
B7 B8 B12 B11 -36.81(19)
B3 B8 B12 B11 66.4(2)
B11 B7 B12 B9 -101.7(2)
C1 B7 B12 B9 -3.8(3)
B8 B7 B12 B9 36.05(19)
B6 B7 B12 B9 -62.5(2)
B11 B7 B12 B10 -36.5(2)
C1 B7 B12 B10 61.5(2)
B8 B7 B12 B10 101.3(2)
B6 B7 B12 B10 2.8(3)
B11 B7 B12 B8 -137.8(2)
C1 B7 B12 B8 -39.80(17)
B6 B7 B12 B8 -98.5(2)
C1 B7 B12 B11 98.0(2)
B8 B7 B12 B11 137.8(2)
B6 B7 B12 B11 39.28(19)
B7 B11 B12 B9 101.8(2)
B6 B11 B12 B9 61.0(3)
B10 B11 B12 B9 -38.20(19)
B5 B11 B12 B9 -2.0(3)
B7 B11 B12 B10 140.0(2)
B6 B11 B12 B10 99.2(2)
B5 B11 B12 B10 36.22(19)
B7 B11 B12 B8 38.1(2)
B6 B11 B12 B8 -2.8(3)
B10 B11 B12 B8 -102.0(2)
B5 B11 B12 B8 -65.8(2)
B6 B11 B12 B7 -40.8(2)
B10 B11 B12 B7 -140.0(2)
B5 B11 B12 B7 -103.8(2)
C30 B13 B14 C21 102.3(2)
C20 B13 B14 C21 -34.53(16)
B19 B13 B14 C21 -133.00(19)
B18 B13 B14 C21 -94.70(19)
C30 B13 B14 B20 -160.3(2)
C20 B13 B14 B20 62.9(2)
C21 B13 B14 B20 97.4(2)
B19 B13 B14 B20 -35.61(18)
B18 B13 B14 B20 2.7(2)
C30 B13 B14 B15 136.5(2)
C20 B13 B14 B15 -0.4(2)
C21 B13 B14 B15 34.17(17)
B19 B13 B14 B15 -98.8(2)
B18 B13 B14 B15 -60.5(2)
C30 B13 B14 B19 -124.7(3)
C20 B13 B14 B19 98.48(19)
C21 B13 B14 B19 133.00(19)
B18 B13 B14 B19 38.30(17)
B20 B14 B15 C21 -132.9(2)
B13 B14 B15 C21 -34.57(17)
B19 B14 B15 C21 -96.27(19)
C21 B14 B15 B16 31.33(18)
B20 B14 B15 B16 -101.5(2)
B13 B14 B15 B16 -3.2(3)
B19 B14 B15 B16 -64.9(2)
C21 B14 B15 B21 95.1(2)
B20 B14 B15 B21 -37.75(18)
B13 B14 B15 B21 60.6(2)
B19 B14 B15 B21 -1.1(2)
C21 B14 B15 B20 132.9(2)
B13 B14 B15 B20 98.3(2)
B19 B14 B15 B20 36.60(17)
B21 B15 B16 C21 -132.38(19)
B20 B15 B16 C21 -93.9(2)
B14 B15 B16 C21 -30.70(17)
C21 B15 B16 B21 132.38(19)
B20 B15 B16 B21 38.50(18)
B14 B15 B16 B21 101.7(2)
C21 B15 B16 C20 36.03(16)
B21 B15 B16 C20 -96.36(19)
B20 B15 B16 C20 -57.9(2)
B14 B15 B16 C20 5.3(2)
C21 B15 B16 B17 94.89(19)
B21 B15 B16 B17 -37.50(18)
B20 B15 B16 B17 1.0(3)
B14 B15 B16 B17 64.2(2)
C21 B16 B17 C20 -33.38(16)
B15 B16 B17 C20 -95.8(2)
B21 B16 B17 C20 -133.23(19)
C21 B16 B17 B18 1.6(2)
B15 B16 B17 B18 -60.8(2)
B21 B16 B17 B18 -98.3(2)
C20 B16 B17 B18 34.97(16)
C21 B16 B17 B21 99.85(19)
B15 B16 B17 B21 37.42(18)
C20 B16 B17 B21 133.23(19)
C21 B16 B17 B22 62.5(2)
B15 B16 B17 B22 0.1(2)
B21 B16 B17 B22 -37.33(18)
C20 B16 B17 B22 95.90(19)
B21 B17 B18 C20 -97.4(2)
B16 B17 B18 C20 -36.02(17)
B22 B17 B18 C20 -134.1(2)
C20 B17 B18 B22 134.1(2)
B21 B17 B18 B22 36.61(19)
B16 B17 B18 B22 98.0(2)
C20 B17 B18 B19 95.4(2)
B21 B17 B18 B19 -2.1(2)
B16 B17 B18 B19 59.3(2)
B22 B17 B18 B19 -38.69(18)
C20 B17 B18 B13 32.19(17)
B21 B17 B18 B13 -65.3(2)
B16 B17 B18 B13 -3.8(2)
B22 B17 B18 B13 -101.9(2)
C30 B13 B18 C20 -100.9(2)
C21 B13 B18 C20 36.10(15)
B19 B13 B18 C20 134.70(19)
B14 B13 B18 C20 95.47(19)
C30 B13 B18 B22 161.0(2)
C20 B13 B18 B22 -98.1(2)
C21 B13 B18 B22 -62.0(2)
B19 B13 B18 B22 36.63(18)
B14 B13 B18 B22 -2.6(2)
C30 B13 B18 B19 124.4(3)
C20 B13 B18 B19 -134.70(19)
C21 B13 B18 B19 -98.60(18)
B14 B13 B18 B19 -39.23(18)
C30 B13 B18 B17 -132.7(2)
C20 B13 B18 B17 -31.74(16)
C21 B13 B18 B17 4.4(2)
B19 B13 B18 B17 103.0(2)
B14 B13 B18 B17 63.7(2)
C30 B13 B19 B18 -108.7(3)
C20 B13 B19 B18 38.27(17)
C21 B13 B19 B18 97.48(19)
B14 B13 B19 B18 136.8(2)
C30 B13 B19 B22 -145.2(3)
C20 B13 B19 B22 1.8(2)
C21 B13 B19 B22 61.0(2)
B14 B13 B19 B22 100.3(2)
B18 B13 B19 B22 -36.49(18)
C30 B13 B19 B20 151.1(3)
C20 B13 B19 B20 -62.0(2)
C21 B13 B19 B20 -2.8(2)
B14 B13 B19 B20 36.52(18)
B18 B13 B19 B20 -100.2(2)
C30 B13 B19 B14 114.5(3)
C20 B13 B19 B14 -98.48(19)
C21 B13 B19 B14 -39.28(16)
B18 B13 B19 B14 -136.8(2)
C20 B18 B19 B13 -39.07(17)
B22 B18 B19 B13 -139.4(2)
B17 B18 B19 B13 -99.7(2)
C20 B18 B19 B22 100.3(2)
B17 B18 B19 B22 39.66(18)
B13 B18 B19 B22 139.4(2)
C20 B18 B19 B20 62.8(2)
B22 B18 B19 B20 -37.52(19)
B17 B18 B19 B20 2.1(2)
B13 B18 B19 B20 101.9(2)
C20 B18 B19 B14 -0.3(2)
B22 B18 B19 B14 -100.7(2)
B17 B18 B19 B14 -61.0(2)
B13 B18 B19 B14 38.74(18)
C21 B14 B19 B13 40.71(17)
B20 B14 B19 B13 139.2(2)
B15 B14 B19 B13 102.07(19)
C21 B14 B19 B18 1.5(2)
B20 B14 B19 B18 100.0(2)
B13 B14 B19 B18 -39.22(18)
B15 B14 B19 B18 62.8(2)
C21 B14 B19 B22 -61.6(2)
B20 B14 B19 B22 36.90(18)
B13 B14 B19 B22 -102.3(2)
B15 B14 B19 B22 -0.2(2)
C21 B14 B19 B20 -98.5(2)
B13 B14 B19 B20 -139.2(2)
B15 B14 B19 B20 -37.13(17)
B13 B19 B20 B22 102.1(2)
B18 B19 B20 B22 37.36(18)
B14 B19 B20 B22 138.74(19)
B13 B19 B20 B14 -36.69(18)
B18 B19 B20 B14 -101.4(2)
B22 B19 B20 B14 -138.74(19)
B13 B19 B20 B15 1.2(3)
B18 B19 B20 B15 -63.5(2)
B22 B19 B20 B15 -100.8(2)
B14 B19 B20 B15 37.91(18)
B13 B19 B20 B21 63.4(2)
B18 B19 B20 B21 -1.3(3)
B22 B19 B20 B21 -38.70(18)
B14 B19 B20 B21 100.0(2)
C21 B14 B20 B22 60.5(2)
B13 B14 B20 B22 -1.8(2)
B15 B14 B20 B22 100.9(2)
B19 B14 B20 B22 -37.28(18)
C21 B14 B20 B19 97.81(19)
B13 B14 B20 B19 35.44(17)
B15 B14 B20 B19 138.21(19)
C21 B14 B20 B15 -40.40(17)
B13 B14 B20 B15 -102.8(2)
B19 B14 B20 B15 -138.21(19)
C21 B14 B20 B21 -4.2(2)
B13 B14 B20 B21 -66.6(2)
B15 B14 B20 B21 36.19(18)
B19 B14 B20 B21 -102.0(2)
C21 B15 B20 B22 -63.0(2)
B16 B15 B20 B22 -1.8(3)
B21 B15 B20 B22 36.31(19)
B14 B15 B20 B22 -102.2(2)
C21 B15 B20 B19 0.9(2)
B16 B15 B20 B19 62.1(2)
B21 B15 B20 B19 100.2(2)
B14 B15 B20 B19 -38.36(18)
C21 B15 B20 B14 39.22(17)
B16 B15 B20 B14 100.5(2)
B21 B15 B20 B14 138.6(2)
C21 B15 B20 B21 -99.3(2)
B16 B15 B20 B21 -38.07(18)
B14 B15 B20 B21 -138.6(2)
C21 B16 B21 B15 41.43(17)
C20 B16 B21 B15 100.22(19)
B17 B16 B21 B15 138.6(2)
C21 B16 B21 B17 -97.16(19)
B15 B16 B21 B17 -138.6(2)
C20 B16 B21 B17 -38.37(17)
C21 B16 B21 B20 3.5(2)
B15 B16 B21 B20 -37.92(19)
C20 B16 B21 B20 62.3(2)
B17 B16 B21 B20 100.7(2)
C21 B16 B21 B22 -58.4(2)
B15 B16 B21 B22 -99.9(2)
C20 B16 B21 B22 0.3(2)
B17 B16 B21 B22 38.71(19)
C21 B15 B21 B16 -40.77(17)
B20 B15 B21 B16 -137.7(2)
B14 B15 B21 B16 -100.6(2)
C21 B15 B21 B17 -3.0(2)
B16 B15 B21 B17 37.73(18)
B20 B15 B21 B17 -100.0(2)
B14 B15 B21 B17 -62.9(2)
C21 B15 B21 B20 96.92(19)
B16 B15 B21 B20 137.7(2)
B14 B15 B21 B20 37.08(17)
C21 B15 B21 B22 61.9(2)
B16 B15 B21 B22 102.7(2)
B20 B15 B21 B22 -35.03(17)
B14 B15 B21 B22 2.0(2)
C20 B17 B21 B16 41.22(17)
B18 B17 B21 B16 102.1(2)
B22 B17 B21 B16 137.8(2)
C20 B17 B21 B15 4.2(2)
B18 B17 B21 B15 65.2(2)
B16 B17 B21 B15 -36.99(18)
B22 B17 B21 B15 100.8(2)
C20 B17 B21 B20 -59.7(2)
B18 B17 B21 B20 1.2(2)
B16 B17 B21 B20 -100.9(2)
B22 B17 B21 B20 36.87(18)
C20 B17 B21 B22 -96.59(19)
B18 B17 B21 B22 -35.66(18)
B16 B17 B21 B22 -137.8(2)
B22 B20 B21 B16 -102.7(2)
B19 B20 B21 B16 -64.5(2)
B14 B20 B21 B16 0.4(3)
B15 B20 B21 B16 37.49(18)
B22 B20 B21 B15 -140.2(2)
B19 B20 B21 B15 -101.9(2)
B14 B20 B21 B15 -37.06(18)
B22 B20 B21 B17 -38.13(18)
B19 B20 B21 B17 0.1(3)
B14 B20 B21 B17 65.0(2)
B15 B20 B21 B17 102.0(2)
B19 B20 B21 B22 38.20(18)
B14 B20 B21 B22 103.1(2)
B15 B20 B21 B22 140.2(2)
C20 B18 B22 B20 -60.6(2)
B19 B18 B22 B20 37.64(18)
B17 B18 B22 B20 -99.9(2)
B13 B18 B22 B20 1.4(2)
C20 B18 B22 B19 -98.2(2)
B17 B18 B22 B19 -137.5(2)
B13 B18 B22 B19 -36.20(17)
C20 B18 B22 B21 3.1(2)
B19 B18 B22 B21 101.3(2)
B17 B18 B22 B21 -36.16(18)
B13 B18 B22 B21 65.1(2)
C20 B18 B22 B17 39.27(17)
B19 B18 B22 B17 137.5(2)
B13 B18 B22 B17 101.3(2)
B19 B20 B22 B18 -37.62(18)
B14 B20 B22 B18 0.3(3)
B15 B20 B22 B18 64.6(2)
B21 B20 B22 B18 99.7(2)
B14 B20 B22 B19 37.89(18)
B15 B20 B22 B19 102.2(2)
B21 B20 B22 B19 137.36(19)
B19 B20 B22 B21 -137.36(19)
B14 B20 B22 B21 -99.5(2)
B15 B20 B22 B21 -35.18(18)
B19 B20 B22 B17 -100.4(2)
B14 B20 B22 B17 -62.5(2)
B15 B20 B22 B17 1.8(3)
B21 B20 B22 B17 36.96(18)
B13 B19 B22 B18 37.17(18)
B20 B19 B22 B18 137.9(2)
B14 B19 B22 B18 101.0(2)
B13 B19 B22 B20 -100.7(2)
B18 B19 B22 B20 -137.9(2)
B14 B19 B22 B20 -36.82(17)
B13 B19 B22 B21 -62.4(2)
B18 B19 B22 B21 -99.6(2)
B20 B19 B22 B21 38.29(18)
B14 B19 B22 B21 1.5(2)
B13 B19 B22 B17 -0.4(3)
B18 B19 B22 B17 -37.59(18)
B20 B19 B22 B17 100.3(2)
B14 B19 B22 B17 63.4(2)
B16 B21 B22 B18 -2.2(3)
B15 B21 B22 B18 -65.4(2)
B17 B21 B22 B18 36.51(18)
B20 B21 B22 B18 -101.3(2)
B16 B21 B22 B20 99.1(2)
B15 B21 B22 B20 35.90(18)
B17 B21 B22 B20 137.8(2)
B16 B21 B22 B19 61.0(2)
B15 B21 B22 B19 -2.2(2)
B17 B21 B22 B19 99.7(2)
B20 B21 B22 B19 -38.09(18)
B16 B21 B22 B17 -38.68(18)
B15 B21 B22 B17 -101.9(2)
B20 B21 B22 B17 -137.8(2)
C20 B17 B22 B18 -38.93(17)
B21 B17 B22 B18 -138.7(2)
B16 B17 B22 B18 -102.1(2)
C20 B17 B22 B20 62.0(2)
B18 B17 B22 B20 101.0(2)
B21 B17 B22 B20 -37.73(19)
B16 B17 B22 B20 -1.2(2)
C20 B17 B22 B19 -1.1(2)
B18 B17 B22 B19 37.78(18)
B21 B17 B22 B19 -100.9(2)
B16 B17 B22 B19 -64.3(2)
C20 B17 B22 B21 99.8(2)
B18 B17 B22 B21 138.7(2)
B16 B17 B22 B21 36.57(17)
B11 B6 C1 C2 -98.6(2)
B5 B6 C1 C2 -35.27(17)
B7 B6 C1 C2 -138.10(18)
C2 B6 C1 B8 102.2(2)
B11 B6 C1 B8 3.6(3)
B5 B6 C1 B8 66.9(2)
B7 B6 C1 B8 -35.93(19)
C2 B6 C1 B3 31.42(18)
B11 B6 C1 B3 -67.2(2)
B5 B6 C1 B3 -3.9(3)
B7 B6 C1 B3 -106.7(2)
C2 B6 C1 B7 138.10(18)
B11 B6 C1 B7 39.52(18)
B5 B6 C1 B7 102.8(2)
C2 B6 C1 S1 -108.3(2)
B11 B6 C1 S1 153.10(18)
B5 B6 C1 S1 -143.59(18)
B7 B6 C1 S1 113.6(2)
B9 B8 C1 C2 2.7(2)
B12 B8 C1 C2 64.3(2)
B7 B8 C1 C2 105.9(2)
B3 B8 C1 C2 -38.07(18)
B9 B8 C1 B6 -66.9(2)
B12 B8 C1 B6 -5.3(3)
B7 B8 C1 B6 36.3(2)
B3 B8 C1 B6 -107.7(2)
B9 B8 C1 B3 40.81(17)
B12 B8 C1 B3 102.4(2)
B7 B8 C1 B3 143.98(19)
B9 B8 C1 B7 -103.2(2)
B12 B8 C1 B7 -41.57(18)
B3 B8 C1 B7 -143.98(19)
B9 B8 C1 S1 140.82(17)
B12 B8 C1 S1 -157.57(16)
B7 B8 C1 S1 -116.01(19)
B3 B8 C1 S1 100.01(18)
C11 B3 C1 C2 -105.6(2)
B4 B3 C1 C2 36.26(17)
B9 B3 C1 C2 99.51(19)
B8 B3 C1 C2 138.63(19)
C11 B3 C1 B6 -138.0(2)
C2 B3 C1 B6 -32.40(19)
B4 B3 C1 B6 3.9(3)
B9 B3 C1 B6 67.1(2)
B8 B3 C1 B6 106.2(2)
C11 B3 C1 B8 115.7(2)
C2 B3 C1 B8 -138.63(19)
B4 B3 C1 B8 -102.4(2)
B9 B3 C1 B8 -39.12(17)
C11 B3 C1 B7 150.9(2)
C2 B3 C1 B7 -103.5(2)
B4 B3 C1 B7 -67.2(2)
B9 B3 C1 B7 -3.9(2)
B8 B3 C1 B7 35.18(19)
C11 B3 C1 S1 7.2(3)
C2 B3 C1 S1 112.80(17)
B4 B3 C1 S1 149.06(16)
B9 B3 C1 S1 -147.69(15)
B8 B3 C1 S1 -108.57(17)
B11 B7 C1 C2 0.3(2)
B12 B7 C1 C2 -62.2(2)
B8 B7 C1 C2 -102.5(2)
B6 B7 C1 C2 40.56(17)
B11 B7 C1 B6 -40.26(17)
B12 B7 C1 B6 -102.8(2)
B8 B7 C1 B6 -143.09(19)
B11 B7 C1 B8 102.84(19)
B12 B7 C1 B8 40.30(18)
B6 B7 C1 B8 143.09(19)
B11 B7 C1 B3 67.4(2)
B12 B7 C1 B3 4.9(3)
B8 B7 C1 B3 -35.44(19)
B6 B7 C1 B3 107.7(2)
B11 B7 C1 S1 -154.41(17)
B12 B7 C1 S1 143.06(18)
B8 B7 C1 S1 102.8(2)
B6 B7 C1 S1 -114.2(2)
B6 C1 C2 B5 38.69(17)
B8 C1 C2 B5 -69.6(2)
B3 C1 C2 B5 -108.74(19)
B7 C1 C2 B5 -1.7(2)
S1 C1 C2 B5 154.20(16)
B6 C1 C2 B4 107.8(2)
B8 C1 C2 B4 -0.5(3)
B3 C1 C2 B4 -39.60(19)
B7 C1 C2 B4 67.4(2)
S1 C1 C2 B4 -136.66(18)
B6 C1 C2 B3 147.43(19)
B8 C1 C2 B3 39.13(18)
B7 C1 C2 B3 107.0(2)
S1 C1 C2 B3 -97.06(19)
B6 C1 C2 S2 -98.35(19)
B8 C1 C2 S2 153.35(17)
B3 C1 C2 S2 114.2(2)
B7 C1 C2 S2 -138.76(17)
S1 C1 C2 S2 17.2(2)
B8 C1 C2 B6 -108.3(2)
B3 C1 C2 B6 -147.43(19)
B7 C1 C2 B6 -40.42(17)
S1 C1 C2 B6 115.51(19)
B10 B5 C2 C1 64.4(2)
B6 B5 C2 C1 -37.61(17)
B4 B5 C2 C1 105.2(2)
B11 B5 C2 C1 2.3(2)
B10 B5 C2 B4 -40.77(19)
B6 B5 C2 B4 -142.8(2)
B11 B5 C2 B4 -102.9(2)
B10 B5 C2 B3 -3.3(3)
B6 B5 C2 B3 -105.3(2)
B4 B5 C2 B3 37.5(2)
B11 B5 C2 B3 -65.4(2)
B10 B5 C2 S2 -155.99(17)
B6 B5 C2 S2 101.97(18)
B4 B5 C2 S2 -115.2(2)
B11 B5 C2 S2 141.88(16)
B10 B5 C2 B6 102.0(2)
B4 B5 C2 B6 142.8(2)
B11 B5 C2 B6 39.90(17)
B3 B4 C2 C1 39.62(19)
B10 B4 C2 C1 -62.0(2)
B5 B4 C2 C1 -101.8(2)
B9 B4 C2 C1 -1.9(2)
B3 B4 C2 B5 141.5(2)
B10 B4 C2 B5 39.81(18)
B9 B4 C2 B5 99.9(2)
B10 B4 C2 B3 -101.7(2)
B5 B4 C2 B3 -141.5(2)
B9 B4 C2 B3 -41.54(17)
B3 B4 C2 S2 -113.7(2)
B10 B4 C2 S2 144.61(17)
B5 B4 C2 S2 104.8(2)
B9 B4 C2 S2 -155.27(17)
B3 B4 C2 B6 105.2(2)
B10 B4 C2 B6 3.5(2)
B5 B4 C2 B6 -36.3(2)
B9 B4 C2 B6 63.6(2)
C11 B3 C2 C1 109.4(2)
B4 B3 C2 C1 -137.9(2)
B9 B3 C2 C1 -95.45(19)
B8 B3 C2 C1 -35.27(16)
C11 B3 C2 B5 -150.9(2)
C1 B3 C2 B5 99.7(2)
B4 B3 C2 B5 -38.2(2)
B9 B3 C2 B5 4.3(3)
B8 B3 C2 B5 64.4(2)
C11 B3 C2 B4 -112.7(3)
C1 B3 C2 B4 137.9(2)
B9 B3 C2 B4 42.50(19)
B8 B3 C2 B4 102.7(2)
C11 B3 C2 S2 -0.7(3)
C1 B3 C2 S2 -110.1(2)
B4 B3 C2 S2 112.0(2)
B9 B3 C2 S2 154.47(17)
B8 B3 C2 S2 -145.35(17)
C11 B3 C2 B6 140.0(2)
C1 B3 C2 B6 30.60(18)
B4 B3 C2 B6 -107.3(2)
B9 B3 C2 B6 -64.9(2)
B8 B3 C2 B6 -4.7(2)
B11 B6 C2 C1 97.1(2)
B5 B6 C2 C1 138.13(19)
B7 B6 C2 C1 36.86(16)
C1 B6 C2 B5 -138.13(19)
B11 B6 C2 B5 -41.05(18)
B7 B6 C2 B5 -101.3(2)
C1 B6 C2 B4 -101.0(2)
B11 B6 C2 B4 -3.9(3)
B5 B6 C2 B4 37.12(19)
B7 B6 C2 B4 -64.2(2)
C1 B6 C2 B3 -31.51(18)
B11 B6 C2 B3 65.6(2)
B5 B6 C2 B3 106.6(2)
B7 B6 C2 B3 5.4(2)
C1 B6 C2 S2 113.82(17)
B11 B6 C2 S2 -149.10(17)
B5 B6 C2 S2 -108.05(18)
B7 B6 C2 S2 150.67(16)
S1 C3 C4 O1 2.2(3)
S1 C3 C4 O2 -178.84(16)
S2 C7 C8 O3 44.9(3)
Co1 C7 C8 O3 -88.7(3)
S2 C7 C8 O4 -137.09(18)
Co1 C7 C8 O4 89.4(2)
C2 B3 C11 C12 173.5(2)
C1 B3 C11 C12 -120.3(2)
B4 B3 C11 C12 104.6(3)
B9 B3 C11 C12 26.2(4)
B8 B3 C11 C12 -50.2(3)
C2 B3 C11 Co1 -55.1(2)
C1 B3 C11 Co1 11.0(3)
B4 B3 C11 Co1 -124.0(2)
B9 B3 C11 Co1 157.5(2)
B8 B3 C11 Co1 81.1(2)
B3 C11 C12 O5 -118.5(3)
Co1 C11 C12 O5 113.2(3)
B3 C11 C12 O6 58.1(3)
Co1 C11 C12 O6 -70.2(2)
C19 C15 C16 C17 0.7(3)
Co1 C15 C16 C17 61.97(18)
C19 C15 C16 Co1 -61.24(18)
C15 C16 C17 C18 -2.4(3)
Co1 C16 C17 C18 58.57(17)
C15 C16 C17 Co1 -60.99(18)
C16 C17 C18 C19 3.0(3)
Co1 C17 C18 C19 60.06(16)
C16 C17 C18 Co1 -57.06(17)
C16 C15 C19 C18 1.1(3)
Co1 C15 C19 C18 -58.68(16)
C16 C15 C19 Co1 59.77(18)
C17 C18 C19 C15 -2.6(3)
Co1 C18 C19 C15 59.32(17)
C17 C18 C19 Co1 -61.92(17)
B18 B17 C20 C21 -104.4(2)
B21 B17 C20 C21 -3.8(2)
B16 B17 C20 C21 36.04(17)
B22 B17 C20 C21 -65.8(2)
B21 B17 C20 B18 100.58(19)
B16 B17 C20 B18 140.44(19)
B22 B17 C20 B18 38.62(17)
B18 B17 C20 B13 -36.13(19)
B21 B17 C20 B13 64.4(2)
B16 B17 C20 B13 104.3(2)
B22 B17 C20 B13 2.5(3)
B18 B17 C20 S3 117.44(18)
B21 B17 C20 S3 -141.98(16)
B16 B17 C20 S3 -102.12(17)
B22 B17 C20 S3 156.06(16)
B18 B17 C20 B16 -140.44(19)
B21 B17 C20 B16 -39.87(17)
B22 B17 C20 B16 -101.82(19)
B22 B18 C20 C21 61.9(2)
B19 B18 C20 C21 -1.0(2)
B17 B18 C20 C21 103.5(2)
B13 B18 C20 C21 -40.29(18)
B22 B18 C20 B17 -41.61(18)
B19 B18 C20 B17 -104.5(2)
B13 B18 C20 B17 -143.79(19)
B22 B18 C20 B13 102.2(2)
B19 B18 C20 B13 39.26(17)
B17 B18 C20 B13 143.79(19)
B22 B18 C20 S3 -143.56(18)
B19 B18 C20 S3 153.52(17)
B17 B18 C20 S3 -102.0(2)
B13 B18 C20 S3 114.3(2)
B22 B18 C20 B16 -3.1(3)
B19 B18 C20 B16 -66.1(2)
B17 B18 C20 B16 38.47(19)
B13 B18 C20 B16 -105.3(2)
C30 B13 C20 C21 -108.0(2)
B19 B13 C20 C21 97.98(18)
B14 B13 C20 C21 34.45(16)
B18 B13 C20 C21 137.06(18)
C30 B13 C20 B17 151.2(2)
C21 B13 C20 B17 -100.8(2)
B19 B13 C20 B17 -2.8(3)
B14 B13 C20 B17 -66.3(2)
B18 B13 C20 B17 36.30(19)
C30 B13 C20 B18 114.9(2)
C21 B13 C20 B18 -137.06(18)
B19 B13 C20 B18 -39.08(17)
B14 B13 C20 B18 -102.61(19)
C30 B13 C20 S3 0.6(3)
C21 B13 C20 S3 108.60(19)
B19 B13 C20 S3 -153.41(16)
B14 B13 C20 S3 143.06(17)
B18 B13 C20 S3 -114.3(2)
C30 B13 C20 B16 -138.6(2)
C21 B13 C20 B16 -30.55(17)
B19 B13 C20 B16 67.4(2)
B14 B13 C20 B16 3.9(2)
B18 B13 C20 B16 106.5(2)
B15 B16 C20 C21 -37.39(17)
B21 B16 C20 C21 -99.74(19)
B17 B16 C20 C21 -140.32(19)
C21 B16 C20 B17 140.32(19)
B15 B16 C20 B17 102.9(2)
B21 B16 C20 B17 40.58(18)
C21 B16 C20 B18 101.5(2)
B15 B16 C20 B18 64.1(2)
B21 B16 C20 B18 1.8(2)
B17 B16 C20 B18 -38.83(19)
C21 B16 C20 B13 31.44(17)
B15 B16 C20 B13 -6.0(2)
B21 B16 C20 B13 -68.3(2)
B17 B16 C20 B13 -108.9(2)
C21 B16 C20 S3 -113.00(17)
B15 B16 C20 S3 -150.39(16)
B21 B16 C20 S3 147.26(16)
B17 B16 C20 S3 106.68(18)
B17 C20 C21 B14 71.1(2)
B18 C20 C21 B14 2.1(3)
B13 C20 C21 B14 -38.71(18)
S3 C20 C21 B14 -153.61(16)
B16 C20 C21 B14 108.5(2)
B17 C20 C21 B16 -37.45(18)
B18 C20 C21 B16 -106.4(2)
B13 C20 C21 B16 -147.25(18)
S3 C20 C21 B16 97.85(19)
B17 C20 C21 B15 2.1(2)
B18 C20 C21 B15 -66.9(2)
B13 C20 C21 B15 -107.73(19)
S3 C20 C21 B15 137.37(17)
B16 C20 C21 B15 39.52(17)
B17 C20 C21 B13 109.8(2)
B18 C20 C21 B13 40.83(18)
S3 C20 C21 B13 -114.90(19)
B16 C20 C21 B13 147.25(18)
B17 C20 C21 S4 -153.72(16)
B18 C20 C21 S4 137.31(17)
B13 C20 C21 S4 96.48(18)
S3 C20 C21 S4 -18.4(2)
B16 C20 C21 S4 -116.27(18)
B20 B14 C21 C20 -63.0(2)
B13 B14 C21 C20 37.76(18)
B15 B14 C21 C20 -103.9(2)
B19 B14 C21 C20 -2.2(2)
B20 B14 C21 B16 7.0(3)
B13 B14 C21 B16 107.8(2)
B15 B14 C21 B16 -33.92(19)
B19 B14 C21 B16 67.8(2)
B20 B14 C21 B15 40.92(18)
B13 B14 C21 B15 141.7(2)
B19 B14 C21 B15 101.8(2)
B20 B14 C21 B13 -100.8(2)
B15 B14 C21 B13 -141.7(2)
B19 B14 C21 B13 -39.92(17)
B20 B14 C21 S4 159.78(16)
B13 B14 C21 S4 -99.47(17)
B15 B14 C21 S4 118.85(18)
B19 B14 C21 S4 -139.39(16)
B15 B16 C21 C20 137.34(19)
B21 B16 C21 C20 95.68(19)
B17 B16 C21 C20 33.05(15)
B15 B16 C21 B14 34.87(19)
B21 B16 C21 B14 -6.8(3)
C20 B16 C21 B14 -102.5(2)
B17 B16 C21 B14 -69.4(2)
B21 B16 C21 B15 -41.66(18)
C20 B16 C21 B15 -137.34(19)
B17 B16 C21 B15 -104.29(19)
B15 B16 C21 B13 105.7(2)
B21 B16 C21 B13 64.0(2)
C20 B16 C21 B13 -31.69(17)
B17 B16 C21 B13 1.4(2)
B15 B16 C21 S4 -114.9(2)
B21 B16 C21 S4 -156.52(17)
C20 B16 C21 S4 107.79(19)
B17 B16 C21 S4 140.84(17)
B16 B15 C21 C20 -40.65(18)
B21 B15 C21 C20 0.7(2)
B20 B15 C21 C20 63.7(2)
B14 B15 C21 C20 104.1(2)
B16 B15 C21 B14 -144.8(2)
B21 B15 C21 B14 -103.4(2)
B20 B15 C21 B14 -40.39(18)
B21 B15 C21 B16 41.37(17)
B20 B15 C21 B16 104.4(2)
B14 B15 C21 B16 144.8(2)
B16 B15 C21 B13 -107.2(2)
B21 B15 C21 B13 -65.8(2)
B20 B15 C21 B13 -2.8(3)
B14 B15 C21 B13 37.59(19)
B16 B15 C21 S4 113.2(2)
B21 B15 C21 S4 154.53(17)
B20 B15 C21 S4 -142.44(18)
B14 B15 C21 S4 -102.0(2)
C30 B13 C21 C20 103.6(2)
B19 B13 C21 C20 -97.68(19)
B14 B13 C21 C20 -139.16(19)
B18 B13 C21 C20 -36.33(16)
C30 B13 C21 B14 -117.2(2)
C20 B13 C21 B14 139.16(19)
B19 B13 C21 B14 41.48(18)
B18 B13 C21 B14 102.83(19)
C30 B13 C21 B16 136.3(2)
C20 B13 C21 B16 32.67(18)
B19 B13 C21 B16 -65.0(2)
B14 B13 C21 B16 -106.5(2)
B18 B13 C21 B16 -3.7(2)
C30 B13 C21 B15 -155.1(2)
C20 B13 C21 B15 101.3(2)
B19 B13 C21 B15 3.6(3)
B14 B13 C21 B15 -37.89(19)
B18 B13 C21 B15 64.9(2)
C30 B13 C21 S4 -9.1(3)
C20 B13 C21 S4 -112.71(16)
B19 B13 C21 S4 149.60(15)
B14 B13 C21 S4 108.13(17)
B18 B13 C21 S4 -149.04(15)
S3 C22 C23 O7 -47.3(3)
Co2 C22 C23 O7 86.6(3)
S3 C22 C23 O8 131.25(17)
Co2 C22 C23 O8 -94.9(2)
S4 C26 C27 O9 17.7(4)
S4 C26 C27 O10 -164.15(18)
C20 B13 C30 C31 -172.18(19)
C21 B13 C30 C31 123.1(2)
B19 B13 C30 C31 -28.0(4)
B14 B13 C30 C31 55.1(3)
B18 B13 C30 C31 -105.5(3)
C20 B13 C30 Co2 55.0(2)
C21 B13 C30 Co2 -9.7(3)
B19 B13 C30 Co2 -160.8(2)
B14 B13 C30 Co2 -77.8(3)
B18 B13 C30 Co2 121.7(2)
B13 C30 C31 O11 116.1(3)
Co2 C30 C31 O11 -113.1(3)
B13 C30 C31 O12 -58.8(3)
Co2 C30 C31 O12 72.1(2)
C38 C34 C35 C36 2.2(3)
Co2 C34 C35 C36 -59.55(18)
C38 C34 C35 Co2 61.77(18)
C34 C35 C36 C37 -1.1(3)
Co2 C35 C36 C37 -59.11(17)
C34 C35 C36 Co2 57.96(17)
C35 C36 C37 C38 -0.3(3)
Co2 C36 C37 C38 -60.97(15)
C35 C36 C37 Co2 60.72(19)
C35 C34 C38 C37 -2.3(3)
Co2 C34 C38 C37 60.25(16)
C35 C34 C38 Co2 -62.59(18)
C36 C37 C38 C34 1.6(3)
Co2 C37 C38 C34 -60.13(16)
C36 C37 C38 Co2 61.70(16)
C15 C16 Co1 C7 -73.60(17)
C17 C16 Co1 C7 166.08(15)
C15 C16 Co1 C11 -164.58(16)
C17 C16 Co1 C11 75.10(16)
C17 C16 Co1 C15 -120.3(2)
C15 C16 Co1 C18 84.52(18)
C17 C16 Co1 C18 -35.80(15)
C15 C16 Co1 C19 38.02(16)
C17 C16 Co1 C19 -82.30(17)
C15 C16 Co1 C17 120.3(2)
C15 C16 Co1 S1 58.5(3)
C17 C16 Co1 S1 -61.9(2)
C8 C7 Co1 C16 -34.7(2)
S2 C7 Co1 C16 -161.89(15)
C8 C7 Co1 C11 69.72(19)
S2 C7 Co1 C11 -57.44(16)
C8 C7 Co1 C15 -73.04(19)
S2 C7 Co1 C15 159.81(16)
C8 C7 Co1 C18 -89.3(3)
S2 C7 Co1 C18 143.5(2)
C8 C7 Co1 C19 -103.51(19)
S2 C7 Co1 C19 129.33(15)
C8 C7 Co1 C17 -21.1(3)
S2 C7 Co1 C17 -148.29(13)
C8 C7 Co1 S1 162.82(17)
S2 C7 Co1 S1 35.66(15)
C12 C11 Co1 C16 -52.3(2)
B3 C11 Co1 C16 176.36(17)
C12 C11 Co1 C7 -152.92(19)
B3 C11 Co1 C7 75.72(18)
C12 C11 Co1 C15 -68.7(3)
B3 C11 Co1 C15 159.95(18)
C12 C11 Co1 C18 17.6(2)
B3 C11 Co1 C18 -113.74(17)
C12 C11 Co1 C19 11.2(4)
B3 C11 Co1 C19 -120.2(2)
C12 C11 Co1 C17 -13.94(19)
B3 C11 Co1 C17 -145.31(17)
C12 C11 Co1 S1 111.68(17)
B3 C11 Co1 S1 -19.69(17)
C19 C15 Co1 C16 117.4(2)
C19 C15 Co1 C7 -133.19(16)
C16 C15 Co1 C7 109.41(17)
C19 C15 Co1 C11 142.45(17)
C16 C15 Co1 C11 25.0(3)
C19 C15 Co1 C18 39.57(16)
C16 C15 Co1 C18 -77.83(17)
C16 C15 Co1 C19 -117.4(2)
C19 C15 Co1 C17 80.69(17)
C16 C15 Co1 C17 -36.71(16)
C19 C15 Co1 S1 -37.98(18)
C16 C15 Co1 S1 -155.38(13)
C17 C18 Co1 C16 37.50(15)
C19 C18 Co1 C16 -80.66(15)
C17 C18 Co1 C7 98.8(3)
C19 C18 Co1 C7 -19.4(3)
C17 C18 Co1 C11 -58.09(18)
C19 C18 Co1 C11 -176.25(13)
C17 C18 Co1 C15 81.20(16)
C19 C18 Co1 C15 -36.95(14)
C17 C18 Co1 C19 118.2(2)
C19 C18 Co1 C17 -118.2(2)
C17 C18 Co1 S1 -152.74(15)
C19 C18 Co1 S1 89.10(13)
C15 C19 Co1 C16 -38.73(15)
C18 C19 Co1 C16 79.66(15)
C15 C19 Co1 C7 52.88(18)
C18 C19 Co1 C7 171.27(13)
C15 C19 Co1 C11 -109.7(3)
C18 C19 Co1 C11 8.7(3)
C18 C19 Co1 C15 118.4(2)
C15 C19 Co1 C18 -118.4(2)
C15 C19 Co1 C17 -82.29(16)
C18 C19 Co1 C17 36.09(14)
C15 C19 Co1 S1 149.39(14)
C18 C19 Co1 S1 -92.22(13)
C18 C17 Co1 C16 -119.9(2)
C18 C17 Co1 C7 -141.02(18)
C16 C17 Co1 C7 -21.1(2)
C18 C17 Co1 C11 129.48(16)
C16 C17 Co1 C11 -110.61(16)
C18 C17 Co1 C15 -82.92(17)
C16 C17 Co1 C15 36.99(15)
C16 C17 Co1 C18 119.9(2)
C18 C17 Co1 C19 -40.08(16)
C16 C17 Co1 C19 79.83(16)
C18 C17 Co1 S1 34.16(18)
C16 C17 Co1 S1 154.07(13)
C31 C30 Co2 C22 150.87(18)
B13 C30 Co2 C22 -77.48(18)
C31 C30 Co2 C34 51.88(19)
B13 C30 Co2 C34 -176.47(17)
C31 C30 Co2 C38 63.4(3)
B13 C30 Co2 C38 -164.98(17)
C31 C30 Co2 C37 -20.4(3)
B13 C30 Co2 C37 111.2(2)
C31 C30 Co2 C36 -16.9(2)
B13 C30 Co2 C36 114.75(17)
C31 C30 Co2 C35 15.07(18)
B13 C30 Co2 C35 146.72(18)
C31 C30 Co2 S4 -112.31(17)
B13 C30 Co2 S4 19.34(17)
C23 C22 Co2 C30 -69.28(17)
S3 C22 Co2 C30 59.06(14)
C23 C22 Co2 C34 37.40(18)
S3 C22 Co2 C34 165.73(14)
C23 C22 Co2 C38 75.64(17)
S3 C22 Co2 C38 -156.03(15)
C23 C22 Co2 C37 106.03(17)
S3 C22 Co2 C37 -125.63(13)
C23 C22 Co2 C36 80.5(3)
S3 C22 Co2 C36 -151.1(2)
C23 C22 Co2 C35 20.8(2)
S3 C22 Co2 C35 149.14(13)
C23 C22 Co2 S4 -160.98(15)
S3 C22 Co2 S4 -32.64(13)
C38 C34 Co2 C30 169.53(15)
C35 C34 Co2 C30 -71.09(16)
C38 C34 Co2 C22 78.93(16)
C35 C34 Co2 C22 -161.68(15)
C35 C34 Co2 C38 119.4(2)
C38 C34 Co2 C37 -39.54(16)
C35 C34 Co2 C37 79.85(16)
C38 C34 Co2 C36 -83.84(17)
C35 C34 Co2 C36 35.54(15)
C38 C34 Co2 C35 -119.4(2)
C38 C34 Co2 S4 -51.8(3)
C35 C34 Co2 S4 67.6(2)
C34 C38 Co2 C30 -17.6(3)
C37 C38 Co2 C30 -135.01(18)
C34 C38 Co2 C22 -104.36(16)
C37 C38 Co2 C22 138.24(15)
C37 C38 Co2 C34 -117.4(2)
C34 C38 Co2 C37 117.4(2)
C34 C38 Co2 C36 77.72(16)
C37 C38 Co2 C36 -39.68(14)
C34 C38 Co2 C35 37.11(15)
C37 C38 Co2 C35 -80.30(15)
C34 C38 Co2 S4 157.24(12)
C37 C38 Co2 S4 39.83(16)
C36 C37 Co2 C30 5.1(3)
C38 C37 Co2 C30 119.9(2)
C36 C37 Co2 C22 -164.90(14)
C38 C37 Co2 C22 -50.07(17)
C36 C37 Co2 C34 -77.34(15)
C38 C37 Co2 C34 37.48(15)
C36 C37 Co2 C38 -114.8(2)
C38 C37 Co2 C36 114.8(2)
C36 C37 Co2 C35 -34.35(14)
C38 C37 Co2 C35 80.47(16)
C36 C37 Co2 S4 97.64(14)
C38 C37 Co2 S4 -147.53(14)
C35 C36 Co2 C30 61.30(18)
C37 C36 Co2 C30 -177.44(14)
C35 C36 Co2 C22 -85.9(3)
C37 C36 Co2 C22 35.3(3)
C35 C36 Co2 C34 -37.59(16)
C37 C36 Co2 C34 83.68(16)
C35 C36 Co2 C38 -80.61(18)
C37 C36 Co2 C38 40.66(15)
C35 C36 Co2 C37 -121.3(2)
C37 C36 Co2 C35 121.3(2)
C35 C36 Co2 S4 155.11(16)
C37 C36 Co2 S4 -83.62(14)
C36 C35 Co2 C30 -125.45(18)
C34 C35 Co2 C30 115.04(16)
C36 C35 Co2 C22 145.95(17)
C34 C35 Co2 C22 26.4(2)
C36 C35 Co2 C34 119.5(2)
C36 C35 Co2 C38 82.57(18)
C34 C35 Co2 C38 -36.94(15)
C36 C35 Co2 C37 37.21(17)
C34 C35 Co2 C37 -82.30(17)
C34 C35 Co2 C36 -119.5(2)
C36 C35 Co2 S4 -31.8(2)
C34 C35 Co2 S4 -151.34(12)
O1 C4 O2 C5 0.3(3)
C3 C4 O2 C5 -178.73(19)
C6 C5 O2 C4 -172.8(2)
O3 C8 O4 C9 5.4(3)
C7 C8 O4 C9 -172.82(19)
C10 C9 O4 C8 -157.6(2)
O5 C12 O6 C13 0.2(3)
C11 C12 O6 C13 -176.5(2)
C14 C13 O6 C12 -169.2(2)
O7 C23 O8 C24 -1.9(3)
C22 C23 O8 C24 179.44(19)
C25 C24 O8 C23 -176.9(2)
O9 C27 O10 C28 -4.4(4)
C26 C27 O10 C28 177.4(2)
C29 C28 O10 C27 -165.6(2)
O11 C31 O12 C32 -7.8(3)
C30 C31 O12 C32 167.3(2)
C33 C32 O12 C31 114.8(2)
C2 C1 S1 C3 -66.56(18)
B6 C1 S1 C3 9.2(2)
B8 C1 S1 C3 158.75(17)
B3 C1 S1 C3 -132.85(15)
B7 C1 S1 C3 86.83(19)
C2 C1 S1 Co1 46.68(17)
B6 C1 S1 Co1 122.41(18)
B8 C1 S1 Co1 -88.00(16)
B3 C1 S1 Co1 -19.60(16)
B7 C1 S1 Co1 -159.93(16)
C4 C3 S1 C1 -85.2(2)
C4 C3 S1 Co1 166.51(15)
C16 Co1 S1 C1 160.94(19)
C7 Co1 S1 C1 -66.18(11)
C11 Co1 S1 C1 22.39(10)
C15 Co1 S1 C1 -157.35(12)
C18 Co1 S1 C1 137.26(11)
C19 Co1 S1 C1 179.62(11)
C17 Co1 S1 C1 117.00(12)
C16 Co1 S1 C3 -90.7(2)
C7 Co1 S1 C3 42.23(12)
C11 Co1 S1 C3 130.79(12)
C15 Co1 S1 C3 -48.94(14)
C18 Co1 S1 C3 -114.33(12)
C19 Co1 S1 C3 -71.98(12)
C17 Co1 S1 C3 -134.60(13)
C1 C2 S2 C7 -54.6(2)
B5 C2 S2 C7 170.69(17)
B4 C2 S2 C7 96.4(2)
B3 C2 S2 C7 20.5(2)
B6 C2 S2 C7 -121.08(17)
C8 C7 S2 C2 -109.76(17)
Co1 C7 S2 C2 17.85(19)
C21 C20 S3 C22 56.9(2)
B17 C20 S3 C22 -168.92(16)
B18 C20 S3 C22 -95.7(2)
B13 C20 S3 C22 -17.5(2)
B16 C20 S3 C22 122.63(16)
C23 C22 S3 C20 108.18(17)
Co2 C22 S3 C20 -21.13(17)
C20 C21 S4 C26 69.37(18)
B14 C21 S4 C26 -156.58(16)
B16 C21 S4 C26 -6.5(2)
B15 C21 S4 C26 -82.8(2)
B13 C21 S4 C26 135.47(15)
C20 C21 S4 Co2 -45.12(17)
B14 C21 S4 Co2 88.93(15)
B16 C21 S4 Co2 -121.02(17)
B15 C21 S4 Co2 162.75(17)
B13 C21 S4 Co2 20.98(15)
C27 C26 S4 C21 79.8(2)
C27 C26 S4 Co2 -170.26(16)
C30 Co2 S4 C21 -22.99(10)
C22 Co2 S4 C21 65.14(10)
C34 Co2 S4 C21 -163.8(2)
C38 Co2 S4 C21 159.97(12)
C37 Co2 S4 C21 -175.02(11)
C36 Co2 S4 C21 -135.03(11)
C35 Co2 S4 C21 -116.43(12)
C30 Co2 S4 C26 -132.47(12)
C22 Co2 S4 C26 -44.34(12)
C34 Co2 S4 C26 86.7(2)
C38 Co2 S4 C26 50.49(13)
C37 Co2 S4 C26 75.50(12)
C36 Co2 S4 C26 115.49(13)
C35 Co2 S4 C26 134.09(13)
